data_7710795
loop_
_publ_author_name
'Palmese, Marco'
'P\'erez-Torrente, Jes\'us J.'
'Passarelli, Vincenzo'

_publ_section_title
;
 Cyclometalated iridium complexes based on monodentate aminophosphanes
;
_journal_name_full 'Dalton Transactions'
_journal_paper_doi 10.1039/D2DT02081E
_journal_year 2022
_chemical_formula_moiety 'C59 H57 Ir N4 P3, P F6, 1.5(C2 H3 N), 0.5(C4 H10 O)'
_chemical_formula_sum 'C64 H66.5 F6 Ir N5.5 O0.5 P4'
_chemical_formula_weight 1350.80
_space_group_crystal_system monoclinic
_space_group_IT_number 14
_space_group_name_Hall '-P 2ybc'
_space_group_name_H-M_alt 'P 1 21/c 1'
_atom_sites_solution_hydrogens mixed
_atom_sites_solution_primary heavy
_atom_sites_solution_secondary difmap
_audit_creation_method SHELXL-2014/7
_audit_update_record
;
2022-06-13 deposited with the CCDC.	2022-07-25 downloaded from the CCDC.
;
_cell_angle_alpha 90
_cell_angle_beta 91.556(2)
_cell_angle_gamma 90
_cell_formula_units_Z 8
_cell_length_a 24.8378(10)
_cell_length_b 23.4102(8)
_cell_length_c 20.6295(8)
_cell_measurement_reflns_used 9492
_cell_measurement_temperature 100(2)
_cell_measurement_theta_max 28.282
_cell_measurement_theta_min 2.290
_cell_volume 11990.8(8)
_computing_cell_refinement 'SAINT V8.40B (Bruker AXS, 2016) in APEX4'
_computing_data_collection 'SAINT V8.40B (Bruker AXS, 2016) in APEX4'
_computing_data_reduction 'SAINT V8.40B (Bruker AXS, 2016) in APEX4'
_computing_molecular_graphics 'ORTEP-3 (Farrugia, 2012)'
_computing_publication_material 'XCIF program, PLATON(Spek, 1998)'
_computing_structure_refinement 'SHELXL-2018/3 (Sheldrick, 2018)'
_computing_structure_solution 'SHELXS-2013 (Sheldrick, 2013)'
_diffrn_ambient_temperature 100(2)
_diffrn_measured_fraction_theta_full 1.000
_diffrn_measured_fraction_theta_max 1.000
_diffrn_measurement_device_type 'Bruker D8 VENTURE'
_diffrn_measurement_method '\w and \p scans'
_diffrn_radiation_type MoK\a
_diffrn_radiation_wavelength 0.71073
_diffrn_reflns_av_R_equivalents 0.0705
_diffrn_reflns_av_unetI/netI 0.0271
_diffrn_reflns_Laue_measured_fraction_full 1.000
_diffrn_reflns_Laue_measured_fraction_max 1.000
_diffrn_reflns_limit_h_max 30
_diffrn_reflns_limit_h_min -30
_diffrn_reflns_limit_k_max 28
_diffrn_reflns_limit_k_min -28
_diffrn_reflns_limit_l_max 25
_diffrn_reflns_limit_l_min -25
_diffrn_reflns_number 337915
_diffrn_reflns_point_group_measured_fraction_full 1.000
_diffrn_reflns_point_group_measured_fraction_max 1.000
_diffrn_reflns_theta_full 25.000
_diffrn_reflns_theta_max 25.681
_diffrn_reflns_theta_min 1.975
_diffrn_source 'Mo microsource'
_diffrn_standards_number 0
_exptl_absorpt_coefficient_mu 2.399
_exptl_absorpt_correction_T_max 0.8621
_exptl_absorpt_correction_T_min 0.7473
_exptl_absorpt_correction_type multi-scan
_exptl_absorpt_process_details
;
 SADABS 2016/2: Krause, L., Herbst-Irmer, R., Sheldrick G.M. & Stalke D.,
 J. Appl. Cryst. 48 (2015) 3-10
;
_exptl_crystal_colour colourless
_exptl_crystal_density_diffrn 1.497
_exptl_crystal_description prism
_exptl_crystal_F_000 5472
_exptl_crystal_size_max 0.190
_exptl_crystal_size_mid 0.040
_exptl_crystal_size_min 0.020
_refine_diff_density_max 3.415
_refine_diff_density_min -0.872
_refine_diff_density_rms 0.129
_refine_ls_extinction_method none
_refine_ls_goodness_of_fit_ref 1.056
_refine_ls_hydrogen_treatment mixed
_refine_ls_matrix_type full
_refine_ls_number_parameters 1504
_refine_ls_number_reflns 22758
_refine_ls_number_restraints 10
_refine_ls_restrained_S_all 1.057
_refine_ls_R_factor_all 0.0413
_refine_ls_R_factor_gt 0.0339
_refine_ls_shift/su_max 0.005
_refine_ls_shift/su_mean 0.000
_refine_ls_structure_factor_coef Fsqd
_refine_ls_weighting_details 'w=1/[\s^2^(Fo^2^)+(0.0425P)^2^+27.7541P] where P=(Fo^2^+2Fc^2^)/3'
_refine_ls_weighting_scheme calc
_refine_ls_wR_factor_gt 0.0821
_refine_ls_wR_factor_ref 0.0860
_reflns_Friedel_coverage 0.000
_reflns_number_gt 19821
_reflns_number_total 22758
_reflns_threshold_expression 'I > 2\s(I)'
_cod_data_source_file d2dt02081e3.cif
_cod_data_source_block cmpd_12PF6_VPX396v_MP1195a
_cod_depositor_comments
;

2024-09-24
Z value and formula fixed to values more according to usual
chemical conventions.                 miguel
;
_cod_original_formula_sum 'C128 H133 F12 Ir2 N11 O P8'
_cod_original_formula_weight 2701.61
_cod_original_formula_moiety '2 (C59 H57 Ir N4 P3), 2 (P F6), 3 (C2 H3 N), C4 H10 O'
_cod_original_formula_units_Z 4
_cod_original_sg_symbol_H-M 'P 21/c'
_cod_database_code 7710795
_shelx_shelxl_version_number 2014/7
_shelx_space_group_comment
;
The symmetry employed for this shelxl refinement is uniquely defined
by the following loop, which should always be used as a source of
symmetry information in preference to the above space-group names.
They are only intended as comments.
;
_shelx_estimated_absorpt_t_min 0.659
_shelx_estimated_absorpt_t_max 0.954

loop_
_space_group_symop_operation_xyz
'x, y, z'
'-x, y+1/2, -z+1/2'
'-x, -y, -z'
'x, -y-1/2, z-1/2'

loop_
_atom_site_label
_atom_site_type_symbol
_atom_site_fract_x
_atom_site_fract_y
_atom_site_fract_z
_atom_site_U_iso_or_equiv
_atom_site_adp_type
_atom_site_occupancy
_atom_site_site_symmetry_order
_atom_site_calc_flag
_atom_site_refinement_flags_posn
_atom_site_refinement_flags_adp
_atom_site_refinement_flags_occupancy
_atom_site_disorder_assembly
_atom_site_disorder_group
C1 C 0.85496(17) 0.20827(17) 0.2659(2) 0.0278(9) Uani 1 1 d . . . . .
C2 C 0.87974(18) 0.16313(17) 0.2339(2) 0.0321(10) Uani 1 1 d . . . . .
H2 H 0.9081 0.1427 0.2552 0.039 Uiso 1 1 calc R U . . .
C3 C 0.8634(2) 0.14794(19) 0.1717(2) 0.0406(11) Uani 1 1 d . . . . .
H3 H 0.8813 0.1180 0.1498 0.049 Uiso 1 1 calc R U . . .
C4 C 0.8208(2) 0.1767(2) 0.1414(2) 0.0451(13) Uani 1 1 d . . . . .
H4 H 0.8090 0.1661 0.0989 0.054 Uiso 1 1 calc R U . . .
C5 C 0.7956(2) 0.2204(2) 0.1732(2) 0.0426(12) Uani 1 1 d . . . . .
H5 H 0.7664 0.2399 0.1524 0.051 Uiso 1 1 calc R U . . .
C6 C 0.81217(18) 0.23653(18) 0.2351(2) 0.0329(10) Uani 1 1 d . . . . .
H6 H 0.7944 0.2668 0.2565 0.040 Uiso 1 1 calc R U . . .
C7 C 0.86078(17) 0.17328(19) 0.4000(2) 0.0340(10) Uani 1 1 d . . . . .
C8 C 0.8377(2) 0.1220(2) 0.3788(3) 0.0476(13) Uani 1 1 d . . . . .
H8 H 0.8338 0.1141 0.3338 0.057 Uiso 1 1 calc R U . . .
C9 C 0.8205(2) 0.0824(3) 0.4242(3) 0.0611(17) Uani 1 1 d . . . . .
H9 H 0.8048 0.0474 0.4100 0.073 Uiso 1 1 calc R U . . .
C10 C 0.8261(2) 0.0937(2) 0.4900(3) 0.0557(16) Uani 1 1 d . . . . .
H10 H 0.8140 0.0666 0.5206 0.067 Uiso 1 1 calc R U . . .
C11 C 0.8493(2) 0.1443(2) 0.5111(3) 0.0481(13) Uani 1 1 d . . . . .
H11 H 0.8529 0.1521 0.5562 0.058 Uiso 1 1 calc R U . . .
C12 C 0.86724(18) 0.1837(2) 0.4662(2) 0.0388(11) Uani 1 1 d . . . . .
H12 H 0.8840 0.2180 0.4807 0.047 Uiso 1 1 calc R U . . .
C13 C 0.86254(15) 0.32561(17) 0.40805(18) 0.0239(8) Uani 1 1 d . . . . .
C14 C 0.91911(15) 0.32881(16) 0.41132(17) 0.0219(8) Uani 1 1 d . . . . .
C15 C 0.94065(16) 0.36999(17) 0.45359(18) 0.0258(8) Uani 1 1 d . . . . .
H15 H 0.9787 0.3742 0.4565 0.031 Uiso 1 1 calc R U . . .
C16 C 0.90907(18) 0.40519(19) 0.4917(2) 0.0312(9) Uani 1 1 d . . . . .
C17 C 0.85396(18) 0.39854(19) 0.4882(2) 0.0330(10) Uani 1 1 d . . . . .
H17 H 0.8320 0.4211 0.5152 0.040 Uiso 1 1 calc R U . . .
C18 C 0.83017(17) 0.35954(18) 0.44614(19) 0.0294(9) Uani 1 1 d . . . . .
H18 H 0.7921 0.3560 0.4433 0.035 Uiso 1 1 calc R U . . .
C19 C 0.9349(2) 0.4499(2) 0.5343(2) 0.0461(13) Uani 1 1 d . . . . .
H19A H 0.9069 0.4731 0.5541 0.069 Uiso 1 1 calc R U . . .
H19B H 0.9579 0.4745 0.5082 0.069 Uiso 1 1 calc R U . . .
H19C H 0.9569 0.4314 0.5684 0.069 Uiso 1 1 calc R U . . .
C20 C 0.99222(16) 0.12097(15) 0.36671(18) 0.0227(8) Uani 1 1 d . . . . .
C21 C 0.97652(16) 0.07421(16) 0.32898(19) 0.0248(8) Uani 1 1 d . . . . .
H21 H 0.9795 0.0758 0.2832 0.030 Uiso 1 1 calc R U . . .
C22 C 0.95647(17) 0.02521(17) 0.3580(2) 0.0312(9) Uani 1 1 d . . . . .
H22 H 0.9453 -0.0063 0.3318 0.037 Uiso 1 1 calc R U . . .
C23 C 0.95275(19) 0.02211(19) 0.4245(2) 0.0375(11) Uani 1 1 d . . . . .
H23 H 0.9395 -0.0116 0.4441 0.045 Uiso 1 1 calc R U . . .
C24 C 0.96840(18) 0.06851(19) 0.4625(2) 0.0347(10) Uani 1 1 d . . . . .
H24 H 0.9660 0.0664 0.5083 0.042 Uiso 1 1 calc R U . . .
C25 C 0.98737(17) 0.11756(17) 0.4341(2) 0.0286(9) Uani 1 1 d . . . . .
H25 H 0.9972 0.1494 0.4605 0.034 Uiso 1 1 calc R U . . .
C26 C 1.08485(15) 0.19797(16) 0.35245(19) 0.0230(8) Uani 1 1 d . . . . .
C27 C 1.10737(17) 0.18175(16) 0.4123(2) 0.0275(9) Uani 1 1 d . . . . .
H27 H 1.0868 0.1601 0.4417 0.033 Uiso 1 1 calc R U . . .
C28 C 1.16016(18) 0.19731(18) 0.4290(2) 0.0332(10) Uani 1 1 d . . . . .
H28 H 1.1754 0.1860 0.4698 0.040 Uiso 1 1 calc R U . . .
C29 C 1.19040(18) 0.22897(18) 0.3871(2) 0.0334(10) Uani 1 1 d . . . . .
H29 H 1.2261 0.2398 0.3992 0.040 Uiso 1 1 calc R U . . .
C30 C 1.16874(17) 0.24498(18) 0.3272(2) 0.0303(9) Uani 1 1 d . . . . .
H30 H 1.1897 0.2664 0.2979 0.036 Uiso 1 1 calc R U . . .
C31 C 1.11613(16) 0.22947(16) 0.31008(19) 0.0247(8) Uani 1 1 d . . . . .
H31 H 1.1013 0.2405 0.2690 0.030 Uiso 1 1 calc R U . . .
C32 C 1.04819(15) 0.13507(15) 0.21673(18) 0.0214(8) Uani 1 1 d . . . . .
C33 C 1.08203(16) 0.09636(16) 0.24865(19) 0.0245(8) Uani 1 1 d . . . . .
H33 H 1.0847 0.0965 0.2947 0.029 Uiso 1 1 calc R U . . .
C34 C 1.11175(16) 0.05779(17) 0.2140(2) 0.0280(9) Uani 1 1 d . . . . .
H34 H 1.1342 0.0312 0.2366 0.034 Uiso 1 1 calc R U . . .
C35 C 1.10966(17) 0.05699(18) 0.1466(2) 0.0315(9) Uani 1 1 d . . . . .
C36 C 1.07613(18) 0.09557(18) 0.1154(2) 0.0309(9) Uani 1 1 d . . . . .
H36 H 1.0740 0.0955 0.0693 0.037 Uiso 1 1 calc R U . . .
C37 C 1.04562(16) 0.13418(17) 0.14863(18) 0.0265(8) Uani 1 1 d . . . . .
H37 H 1.0228 0.1602 0.1256 0.032 Uiso 1 1 calc R U . . .
C38 C 1.1418(2) 0.0137(2) 0.1097(3) 0.0478(13) Uani 1 1 d . . . . .
H38A H 1.1172 -0.0107 0.0841 0.072 Uiso 1 1 calc R U . . .
H38B H 1.1628 -0.0099 0.1404 0.072 Uiso 1 1 calc R U . . .
H38C H 1.1661 0.0335 0.0807 0.072 Uiso 1 1 calc R U . . .
C39 C 1.00756(15) 0.39064(16) 0.28549(17) 0.0204(8) Uani 1 1 d . . . . .
C40 C 1.06316(16) 0.38523(17) 0.28244(18) 0.0242(8) Uani 1 1 d . . . . .
H40 H 1.0785 0.3495 0.2712 0.029 Uiso 1 1 calc R U . . .
C41 C 1.09666(17) 0.43178(18) 0.29566(19) 0.0286(9) Uani 1 1 d . . . . .
H41 H 1.1346 0.4281 0.2924 0.034 Uiso 1 1 calc R U . . .
C42 C 1.07429(19) 0.48326(18) 0.3135(2) 0.0334(10) Uani 1 1 d . . . . .
H42 H 1.0968 0.5153 0.3219 0.040 Uiso 1 1 calc R U . . .
C43 C 1.01936(18) 0.48820(17) 0.31919(19) 0.0294(9) Uani 1 1 d . . . . .
H43 H 1.0042 0.5234 0.3328 0.035 Uiso 1 1 calc R U . . .
C44 C 0.98609(17) 0.44210(16) 0.30515(17) 0.0234(8) Uani 1 1 d . . . . .
H44 H 0.9482 0.4459 0.3091 0.028 Uiso 1 1 calc R U . . .
C45 C 0.97932(16) 0.30543(15) 0.18672(17) 0.0226(8) Uani 1 1 d . . . . .
C46 C 1.02703(18) 0.31713(19) 0.15588(19) 0.0305(9) Uani 1 1 d . . . . .
H46 H 1.0535 0.3408 0.1763 0.037 Uiso 1 1 calc R U . . .
C47 C 1.0360(2) 0.2938(2) 0.0944(2) 0.0392(11) Uani 1 1 d . . . . .
H47 H 1.0691 0.3011 0.0738 0.047 Uiso 1 1 calc R U . . .
C48 C 0.9980(2) 0.26082(19) 0.0638(2) 0.0409(12) Uani 1 1 d . . . . .
H48 H 1.0047 0.2450 0.0224 0.049 Uiso 1 1 calc R U . . .
C49 C 0.9497(2) 0.25041(19) 0.0931(2) 0.0393(11) Uani 1 1 d . . . . .
H49 H 0.9229 0.2281 0.0713 0.047 Uiso 1 1 calc R U . . .
C50 C 0.94002(19) 0.27231(16) 0.15444(19) 0.0285(9) Uani 1 1 d . . . . .
H50 H 0.9067 0.2648 0.1744 0.034 Uiso 1 1 calc R U . . .
C51 C 0.88347(15) 0.40092(15) 0.21220(17) 0.0196(7) Uani 1 1 d . . . . .
C52 C 0.91798(15) 0.42892(15) 0.17099(17) 0.0206(8) Uani 1 1 d . . . . .
H52 H 0.9548 0.4181 0.1697 0.025 Uiso 1 1 calc R U . . .
C53 C 0.89838(16) 0.47315(15) 0.13137(17) 0.0203(8) Uani 1 1 d . . . . .
H53 H 0.9224 0.4922 0.1036 0.024 Uiso 1 1 calc R U . . .
C54 C 0.84498(16) 0.48988(16) 0.13156(18) 0.0242(8) Uani 1 1 d . . . . .
C55 C 0.81057(16) 0.46036(17) 0.17181(19) 0.0253(8) Uani 1 1 d . . . . .
H55 H 0.7735 0.4704 0.1720 0.030 Uiso 1 1 calc R U . . .
C56 C 0.82933(16) 0.41633(16) 0.21181(18) 0.0231(8) Uani 1 1 d . . . . .
H56 H 0.8051 0.3968 0.2389 0.028 Uiso 1 1 calc R U . . .
C57 C 0.82542(18) 0.53986(18) 0.0902(2) 0.0314(9) Uani 1 1 d . . . . .
H57A H 0.8188 0.5729 0.1181 0.047 Uiso 1 1 calc R U . . .
H57B H 0.7919 0.5293 0.0670 0.047 Uiso 1 1 calc R U . . .
H57C H 0.8529 0.5497 0.0588 0.047 Uiso 1 1 calc R U . . .
C59 C 1.07087(17) 0.32633(17) 0.41496(18) 0.0261(9) Uani 1 1 d . . . . .
C60 C 1.11970(18) 0.3550(2) 0.4390(2) 0.0383(11) Uani 1 1 d . . . . .
H60A H 1.1490 0.3479 0.4093 0.057 Uiso 1 1 calc R U . . .
H60B H 1.1297 0.3402 0.4821 0.057 Uiso 1 1 calc R U . . .
H60C H 1.1131 0.3962 0.4419 0.057 Uiso 1 1 calc R U . . .
C61 C 0.61832(16) 0.50632(16) 0.08568(18) 0.0225(8) Uani 1 1 d . . . . .
C62 C 0.57812(16) 0.48061(16) 0.04617(19) 0.0253(8) Uani 1 1 d . . . . .
H62 H 0.5418 0.4808 0.0593 0.030 Uiso 1 1 calc R U . . .
C63 C 0.59121(18) 0.45504(18) -0.0117(2) 0.0312(9) Uani 1 1 d . . . . .
H63 H 0.5640 0.4372 -0.0378 0.037 Uiso 1 1 calc R U . . .
C64 C 0.64410(17) 0.45545(18) -0.0316(2) 0.0308(9) Uani 1 1 d . . . . .
H64 H 0.6530 0.4389 -0.0719 0.037 Uiso 1 1 calc R U . . .
C65 C 0.68362(17) 0.47989(18) 0.0072(2) 0.0315(9) Uani 1 1 d . . . . .
H65 H 0.7199 0.4795 -0.0061 0.038 Uiso 1 1 calc R U . . .
C66 C 0.67079(16) 0.50524(17) 0.06572(19) 0.0262(8) Uani 1 1 d . . . . .
H66 H 0.6984 0.5220 0.0922 0.031 Uiso 1 1 calc R U . . .
C67 C 0.65982(15) 0.55392(16) 0.20632(18) 0.0220(8) Uani 1 1 d . . . . .
C68 C 0.69210(16) 0.59736(16) 0.18243(19) 0.0250(8) Uani 1 1 d . . . . .
H68 H 0.6823 0.6154 0.1426 0.030 Uiso 1 1 calc R U . . .
C69 C 0.73824(17) 0.61458(18) 0.2159(2) 0.0328(10) Uani 1 1 d . . . . .
H69 H 0.7597 0.6446 0.1995 0.039 Uiso 1 1 calc R U . . .
C70 C 0.75294(17) 0.58799(19) 0.2733(2) 0.0345(10) Uani 1 1 d . . . . .
H70 H 0.7845 0.5998 0.2966 0.041 Uiso 1 1 calc R U . . .
C71 C 0.72177(18) 0.5442(2) 0.2970(2) 0.0366(10) Uani 1 1 d . . . . .
H71 H 0.7324 0.5258 0.3363 0.044 Uiso 1 1 calc R U . . .
C72 C 0.67522(17) 0.52689(18) 0.2641(2) 0.0289(9) Uani 1 1 d . . . . .
H72 H 0.6540 0.4968 0.2807 0.035 Uiso 1 1 calc R U . . .
C73 C 0.51847(16) 0.47343(16) 0.20933(18) 0.0236(8) Uani 1 1 d . . . . .
C74 C 0.48666(16) 0.52138(16) 0.19368(17) 0.0229(8) Uani 1 1 d . . . . .
C75 C 0.43166(16) 0.51609(18) 0.20370(18) 0.0263(8) Uani 1 1 d . . . . .
H75 H 0.4089 0.5476 0.1937 0.032 Uiso 1 1 calc R U . . .
C76 C 0.40839(17) 0.46573(19) 0.22817(19) 0.0304(9) Uani 1 1 d . . . . .
C77 C 0.44162(19) 0.41973(18) 0.24226(19) 0.0319(10) Uani 1 1 d . . . . .
H77 H 0.4265 0.3855 0.2585 0.038 Uiso 1 1 calc R U . . .
C78 C 0.49645(18) 0.42271(17) 0.23312(19) 0.0283(9) Uani 1 1 d . . . . .
H78 H 0.5189 0.3908 0.2428 0.034 Uiso 1 1 calc R U . . .
C79 C 0.34881(19) 0.4634(2) 0.2403(2) 0.0426(11) Uani 1 1 d . . . . .
H79A H 0.3379 0.4237 0.2472 0.064 Uiso 1 1 calc R U . . .
H79B H 0.3288 0.4791 0.2027 0.064 Uiso 1 1 calc R U . . .
H79C H 0.3410 0.4860 0.2789 0.064 Uiso 1 1 calc R U . . .
C80 C 0.52344(16) 0.72994(16) 0.08156(19) 0.0246(8) Uani 1 1 d . . . . .
C81 C 0.50178(18) 0.73523(17) 0.0191(2) 0.0317(9) Uani 1 1 d . . . . .
H81 H 0.5126 0.7097 -0.0138 0.038 Uiso 1 1 calc R U . . .
C82 C 0.4644(2) 0.77779(19) 0.0046(2) 0.0395(11) Uani 1 1 d . . . . .
H82 H 0.4492 0.7808 -0.0380 0.047 Uiso 1 1 calc R U . . .
C83 C 0.44934(18) 0.81556(19) 0.0518(3) 0.0387(11) Uani 1 1 d . . . . .
H83 H 0.4233 0.8442 0.0418 0.046 Uiso 1 1 calc R U . . .
C84 C 0.47170(18) 0.81222(18) 0.1135(2) 0.0372(11) Uani 1 1 d . . . . .
H84 H 0.4621 0.8393 0.1454 0.045 Uiso 1 1 calc R U . . .
C85 C 0.50825(18) 0.76930(17) 0.1287(2) 0.0303(9) Uani 1 1 d . . . . .
H85 H 0.5231 0.7666 0.1715 0.036 Uiso 1 1 calc R U . . .
C86 C 0.60185(16) 0.64858(16) 0.03455(18) 0.0237(8) Uani 1 1 d . . . . .
C87 C 0.57281(18) 0.61739(16) -0.01224(19) 0.0275(9) Uani 1 1 d . . . . .
H87 H 0.5353 0.6112 -0.0075 0.033 Uiso 1 1 calc R U . . .
C88 C 0.5984(2) 0.59531(17) -0.0656(2) 0.0328(10) Uani 1 1 d . . . . .
H88 H 0.5783 0.5746 -0.0976 0.039 Uiso 1 1 calc R U . . .
C89 C 0.6529(2) 0.60344(18) -0.0723(2) 0.0374(11) Uani 1 1 d . . . . .
H89 H 0.6703 0.5879 -0.1088 0.045 Uiso 1 1 calc R U . . .
C90 C 0.68248(19) 0.63386(19) -0.0265(2) 0.0342(10) Uani 1 1 d . . . . .
H90 H 0.7201 0.6389 -0.0311 0.041 Uiso 1 1 calc R U . . .
C91 C 0.65677(17) 0.65705(17) 0.0264(2) 0.0280(9) Uani 1 1 d . . . . .
H91 H 0.6769 0.6789 0.0573 0.034 Uiso 1 1 calc R U . . .
C92 C 0.64466(16) 0.75706(17) 0.1410(2) 0.0280(9) Uani 1 1 d . . . . .
C93 C 0.67730(17) 0.77906(18) 0.1909(2) 0.0327(10) Uani 1 1 d . . . . .
H93 H 0.6789 0.7605 0.2319 0.039 Uiso 1 1 calc R U . . .
C94 C 0.70775(17) 0.82823(19) 0.1810(2) 0.0358(10) Uani 1 1 d . . . . .
H94 H 0.7293 0.8430 0.2158 0.043 Uiso 1 1 calc R U . . .
C95 C 0.70749(18) 0.85597(18) 0.1223(2) 0.0357(10) Uani 1 1 d . . . . .
C96 C 0.67491(18) 0.83368(19) 0.0724(2) 0.0377(11) Uani 1 1 d . . . . .
H96 H 0.6742 0.8520 0.0313 0.045 Uiso 1 1 calc R U . . .
C97 C 0.64343(17) 0.78540(18) 0.0812(2) 0.0317(9) Uani 1 1 d . . . . .
H97 H 0.6210 0.7716 0.0466 0.038 Uiso 1 1 calc R U . . .
C98 C 0.7398(2) 0.9096(2) 0.1118(3) 0.0484(13) Uani 1 1 d . . . . .
H98A H 0.7161 0.9430 0.1141 0.073 Uiso 1 1 calc R U . . .
H98B H 0.7561 0.9082 0.0691 0.073 Uiso 1 1 calc R U . . .
H98C H 0.7682 0.9126 0.1455 0.073 Uiso 1 1 calc R U . . .
C99 C 0.57341(16) 0.67922(17) 0.30372(18) 0.0253(8) Uani 1 1 d . . . . .
C100 C 0.62576(17) 0.66310(19) 0.3203(2) 0.0314(9) Uani 1 1 d . . . . .
H100 H 0.6373 0.6251 0.3121 0.038 Uiso 1 1 calc R U . . .
C101 C 0.6612(2) 0.7015(2) 0.3486(2) 0.0416(11) Uani 1 1 d . . . . .
H101 H 0.6966 0.6896 0.3607 0.050 Uiso 1 1 calc R U . . .
C102 C 0.6454(2) 0.7577(2) 0.3597(2) 0.0445(12) Uani 1 1 d . . . . .
H102 H 0.6700 0.7840 0.3792 0.053 Uiso 1 1 calc R U . . .
C103 C 0.5939(2) 0.7748(2) 0.3421(2) 0.0413(11) Uani 1 1 d . . . . .
H103 H 0.5830 0.8132 0.3489 0.050 Uiso 1 1 calc R U . . .
C104 C 0.55781(19) 0.73571(17) 0.3146(2) 0.0317(9) Uani 1 1 d . . . . .
H104 H 0.5222 0.7475 0.3030 0.038 Uiso 1 1 calc R U . . .
C105 C 0.46116(16) 0.64396(16) 0.29859(18) 0.0243(8) Uani 1 1 d . . . . .
C106 C 0.43471(18) 0.69277(18) 0.2751(2) 0.0309(9) Uani 1 1 d . . . . .
H106 H 0.4521 0.7176 0.2459 0.037 Uiso 1 1 calc R U . . .
C107 C 0.3826(2) 0.7050(2) 0.2948(2) 0.0421(12) Uani 1 1 d . . . . .
H107 H 0.3647 0.7382 0.2789 0.050 Uiso 1 1 calc R U . . .
C108 C 0.3573(2) 0.6692(3) 0.3368(3) 0.0541(15) Uani 1 1 d . . . . .
H108 H 0.3222 0.6783 0.3508 0.065 Uiso 1 1 calc R U . . .
C109 C 0.3825(2) 0.6200(2) 0.3589(3) 0.0481(13) Uani 1 1 d . . . . .
H109 H 0.3644 0.5947 0.3870 0.058 Uiso 1 1 calc R U . . .
C110 C 0.43414(17) 0.6080(2) 0.3400(2) 0.0340(10) Uani 1 1 d . . . . .
H110 H 0.4515 0.5743 0.3556 0.041 Uiso 1 1 calc R U . . .
C111 C 0.55370(16) 0.56238(16) 0.38612(18) 0.0235(8) Uani 1 1 d . . . . .
C112 C 0.54821(17) 0.60807(18) 0.42887(19) 0.0285(9) Uani 1 1 d . . . . .
H112 H 0.5381 0.6447 0.4129 0.034 Uiso 1 1 calc R U . . .
C128 C 1.1985(2) 0.1703(3) 0.0919(3) 0.0590(16) Uani 1 1 d . . . . .
C129 C 1.1791(3) 0.2112(3) 0.1410(4) 0.0715(19) Uani 1 1 d . . . . .
H12A H 1.1481 0.1948 0.1627 0.107 Uiso 1 1 calc R U . . .
H12B H 1.1684 0.2470 0.1196 0.107 Uiso 1 1 calc R U . . .
H12C H 1.2080 0.2189 0.1731 0.107 Uiso 1 1 calc R U . . .
C113 C 0.55766(17) 0.59988(18) 0.4951(2) 0.0297(9) Uani 1 1 d . . . . .
H113 H 0.5548 0.6315 0.5236 0.036 Uiso 1 1 calc R U . . .
C114 C 0.57116(17) 0.54678(19) 0.52047(19) 0.0308(9) Uani 1 1 d . . . . .
C115 C 0.57515(18) 0.50213(18) 0.4779(2) 0.0328(10) Uani 1 1 d . . . . .
H115 H 0.5838 0.4653 0.4944 0.039 Uiso 1 1 calc R U . . .
C116 C 0.56706(17) 0.50892(18) 0.4115(2) 0.0298(9) Uani 1 1 d . . . . .
H116 H 0.5706 0.4771 0.3833 0.036 Uiso 1 1 calc R U . . .
C117 C 0.5808(2) 0.5402(2) 0.5928(2) 0.0407(11) Uani 1 1 d . . . . .
H11A H 0.5464 0.5329 0.6136 0.061 Uiso 1 1 calc R U . . .
H11B H 0.5968 0.5753 0.6105 0.061 Uiso 1 1 calc R U . . .
H11C H 0.6053 0.5080 0.6012 0.061 Uiso 1 1 calc R U . . .
C119 C 0.41631(17) 0.65961(17) 0.12697(19) 0.0271(9) Uani 1 1 d . . . . .
C120 C 0.36888(17) 0.69199(19) 0.1051(2) 0.0363(10) Uani 1 1 d . . . . .
H12D H 0.3721 0.7316 0.1201 0.054 Uiso 1 1 calc R U . . .
H12E H 0.3365 0.6747 0.1228 0.054 Uiso 1 1 calc R U . . .
H12F H 0.3662 0.6914 0.0576 0.054 Uiso 1 1 calc R U . . .
C122 C 0.2676(3) 0.5780(3) 0.2215(3) 0.0732(19) Uani 1 1 d . . . . .
C123 C 0.2348(3) 0.5483(4) 0.2672(4) 0.100(3) Uani 1 1 d . . . . .
H12G H 0.1972 0.5604 0.2613 0.150 Uiso 1 1 calc R U . . .
H12H H 0.2474 0.5573 0.3115 0.150 Uiso 1 1 calc R U . . .
H12I H 0.2374 0.5070 0.2600 0.150 Uiso 1 1 calc R U . . .
C125 C 0.2774(2) 0.5468(3) 0.4782(3) 0.0555(14) Uani 1 1 d . . . . .
C126 C 0.2831(3) 0.5142(3) 0.5377(3) 0.0708(19) Uani 1 1 d . . . . .
H12J H 0.2550 0.4849 0.5387 0.106 Uiso 1 1 calc R U . . .
H12K H 0.2797 0.5398 0.5749 0.106 Uiso 1 1 calc R U . . .
H12L H 0.3186 0.4959 0.5397 0.106 Uiso 1 1 calc R U . . .
C130 C 0.5814(2) 0.3363(2) 0.1077(3) 0.0539(14) Uani 1 1 d . . . . .
H13A H 0.5635 0.3404 0.0650 0.081 Uiso 1 1 calc R U . . .
H13B H 0.5688 0.3662 0.1368 0.081 Uiso 1 1 calc R U . . .
H13C H 0.5728 0.2987 0.1258 0.081 Uiso 1 1 calc R U . . .
C131 C 0.6410(2) 0.3414(2) 0.1010(2) 0.0437(12) Uani 1 1 d . . . . .
H13D H 0.6501 0.3799 0.0845 0.052 Uiso 1 1 calc R U . . .
H13E H 0.6594 0.3361 0.1437 0.052 Uiso 1 1 calc R U . . .
O132 O 0.65831(15) 0.29898(14) 0.05695(16) 0.0466(8) Uani 1 1 d . . . . .
C133 C 0.7129(2) 0.3039(2) 0.0433(3) 0.0511(13) Uani 1 1 d . . . . .
H13F H 0.7343 0.3100 0.0839 0.061 Uiso 1 1 calc R U . . .
H13G H 0.7186 0.3369 0.0143 0.061 Uiso 1 1 calc R U . . .
C134 C 0.7309(2) 0.2492(3) 0.0105(3) 0.0590(15) Uani 1 1 d . . . . .
H13H H 0.7210 0.2163 0.0370 0.089 Uiso 1 1 calc R U . . .
H13I H 0.7700 0.2499 0.0057 0.089 Uiso 1 1 calc R U . . .
H13J H 0.7131 0.2461 -0.0324 0.089 Uiso 1 1 calc R U . . .
N1 N 0.84005(14) 0.28578(15) 0.36361(17) 0.0276(7) Uani 1 1 d D . . . .
N2 N 1.01560(13) 0.17449(14) 0.24983(15) 0.0221(7) Uani 1 1 d D . . . .
N3 N 0.90124(13) 0.35846(13) 0.25687(15) 0.0198(6) Uani 1 1 d D . . . .
N4 N 0.57476(13) 0.47864(13) 0.20402(16) 0.0235(7) Uani 1 1 d D . . . .
N5 N 0.61560(14) 0.70611(14) 0.15313(16) 0.0252(7) Uani 1 1 d D . . . .
N6 N 0.54594(14) 0.56749(14) 0.31845(15) 0.0236(7) Uani 1 1 d D . . . .
N127 N 1.2134(2) 0.1383(3) 0.0560(3) 0.0814(19) Uani 1 1 d . . . . .
N58 N 1.03286(12) 0.30530(13) 0.39553(15) 0.0202(6) Uani 1 1 d . . . . .
N118 N 0.45358(12) 0.63534(14) 0.14295(15) 0.0221(7) Uani 1 1 d . . . . .
N121 N 0.2942(3) 0.5999(3) 0.1837(4) 0.096(2) Uani 1 1 d . . . . .
N124 N 0.2698(3) 0.5685(3) 0.4305(3) 0.094(2) Uani 1 1 d . . . . .
F1 F 1.15906(12) 0.33840(15) 0.19327(15) 0.0570(8) Uani 1 1 d . . . . .
F2 F 1.16976(16) 0.34560(16) 0.08612(15) 0.0719(10) Uani 1 1 d . . . . .
F3 F 1.13251(14) 0.41760(15) 0.14272(18) 0.0687(10) Uani 1 1 d . . . . .
F4 F 1.21437(16) 0.42824(15) 0.0995(2) 0.0854(13) Uani 1 1 d . . . . .
F5 F 1.20599(16) 0.4190(2) 0.2095(2) 0.0978(15) Uani 1 1 d . . . . .
F6 F 1.24132(13) 0.34702(17) 0.15233(17) 0.0720(10) Uani 1 1 d . . . . .
F7 F 0.72850(12) 0.40109(14) 0.32224(16) 0.0573(8) Uani 1 1 d . . . . .
F8 F 0.71294(14) 0.32223(15) 0.25972(19) 0.0717(10) Uani 1 1 d . . . . .
F9 F 0.64744(18) 0.3929(2) 0.3600(3) 0.132(2) Uani 1 1 d . . . . .
F10 F 0.7071(2) 0.3185(2) 0.3666(2) 0.132(2) Uani 1 1 d . . . . .
F11 F 0.6566(2) 0.39328(15) 0.2541(2) 0.1029(17) Uani 1 1 d . . . . .
F12 F 0.63362(13) 0.31188(15) 0.30381(19) 0.0712(10) Uani 1 1 d . . . . .
P1 P 0.88002(4) 0.23049(4) 0.34535(5) 0.0241(2) Uani 1 1 d D . . . .
P2 P 1.01354(4) 0.18807(4) 0.32935(5) 0.01998(19) Uani 1 1 d D . . . .
P3 P 0.96252(4) 0.33019(4) 0.26867(4) 0.01756(19) Uani 1 1 d . . . . .
P4 P 0.59722(4) 0.53541(4) 0.16359(5) 0.01936(19) Uani 1 1 d D . . . .
P5 P 0.56856(4) 0.67203(4) 0.10787(5) 0.0207(2) Uani 1 1 d D . . . .
P6 P 0.52796(4) 0.62346(4) 0.27203(4) 0.01980(19) Uani 1 1 d . . . . .
P7 P 1.18691(5) 0.38378(6) 0.14626(7) 0.0459(3) Uani 1 1 d . . . . .
P8 P 0.68091(5) 0.35706(5) 0.31205(6) 0.0354(3) Uani 1 1 d . . . . .
Ir1 Ir 0.96303(2) 0.26724(2) 0.36067(2) 0.01805(4) Uani 1 1 d D . . . .
Ir2 Ir 0.52641(2) 0.59516(2) 0.16043(2) 0.01763(4) Uani 1 1 d D . . . .
H1M H 0.9614(19) 0.234(2) 0.4246(18) 0.11(3) Uiso 1 1 d D . . . .
H2M H 0.5195(18) 0.5738(18) 0.0906(18) 0.056(16) Uiso 1 1 d D . . . .
H1N H 0.8085(13) 0.2795(16) 0.3654(19) 0.011(10) Uiso 1 1 d D . . . .
H5N H 0.6158(16) 0.6944(17) 0.1935(17) 0.018(10) Uiso 1 1 d D . . . .
H6N H 0.5465(15) 0.5364(14) 0.2980(18) 0.012(9) Uiso 1 1 d D . . . .
H4N H 0.5951(17) 0.4471(17) 0.210(2) 0.034(12) Uiso 1 1 d D . . . .
H2N H 0.9971(16) 0.1952(17) 0.2258(19) 0.022(11) Uiso 1 1 d D . . . .
H3N H 0.8784(16) 0.3473(18) 0.2826(19) 0.024(11) Uiso 1 1 d D . . . .

loop_
_atom_site_aniso_label
_atom_site_aniso_U_11
_atom_site_aniso_U_22
_atom_site_aniso_U_33
_atom_site_aniso_U_23
_atom_site_aniso_U_13
_atom_site_aniso_U_12
C1 0.031(2) 0.027(2) 0.025(2) 0.0038(16) -0.0097(17) -0.0103(17)
C2 0.040(2) 0.022(2) 0.033(2) 0.0035(17) -0.0124(19) -0.0043(18)
C3 0.055(3) 0.025(2) 0.041(3) -0.0019(19) -0.015(2) -0.002(2)
C4 0.061(3) 0.032(2) 0.041(3) -0.006(2) -0.029(2) -0.003(2)
C5 0.048(3) 0.034(2) 0.043(3) 0.004(2) -0.027(2) 0.002(2)
C6 0.036(2) 0.023(2) 0.039(3) -0.0001(18) -0.010(2) -0.0038(17)
C7 0.027(2) 0.038(2) 0.036(2) 0.018(2) -0.0079(18) -0.0108(18)
C8 0.052(3) 0.045(3) 0.045(3) 0.022(2) -0.015(2) -0.021(2)
C9 0.062(4) 0.054(3) 0.066(4) 0.029(3) -0.021(3) -0.035(3)
C10 0.044(3) 0.066(4) 0.057(4) 0.039(3) -0.009(3) -0.022(3)
C11 0.039(3) 0.066(3) 0.039(3) 0.026(3) -0.002(2) -0.010(2)
C12 0.032(2) 0.049(3) 0.035(3) 0.015(2) -0.0029(19) -0.009(2)
C13 0.025(2) 0.028(2) 0.0188(19) 0.0070(16) 0.0016(15) -0.0007(16)
C14 0.027(2) 0.0236(19) 0.0150(18) 0.0067(15) 0.0018(15) 0.0010(15)
C15 0.026(2) 0.034(2) 0.0175(19) 0.0005(16) -0.0011(15) 0.0038(17)
C16 0.037(2) 0.039(2) 0.018(2) 0.0004(17) -0.0014(17) 0.0076(19)
C17 0.038(2) 0.040(2) 0.022(2) 0.0013(18) 0.0069(18) 0.0079(19)
C18 0.027(2) 0.037(2) 0.024(2) 0.0077(18) 0.0035(17) 0.0014(18)
C19 0.042(3) 0.054(3) 0.041(3) -0.025(2) -0.006(2) 0.012(2)
C20 0.029(2) 0.0173(18) 0.0218(19) 0.0038(15) -0.0042(16) -0.0002(15)
C21 0.030(2) 0.0200(19) 0.024(2) 0.0026(15) -0.0045(16) 0.0011(16)
C22 0.037(2) 0.021(2) 0.036(2) 0.0030(17) -0.0056(19) -0.0021(17)
C23 0.044(3) 0.026(2) 0.042(3) 0.0162(19) -0.002(2) -0.0042(19)
C24 0.044(3) 0.035(2) 0.026(2) 0.0148(18) -0.0010(19) -0.002(2)
C25 0.038(2) 0.024(2) 0.023(2) 0.0059(16) -0.0036(17) -0.0017(17)
C26 0.026(2) 0.0201(18) 0.0227(19) -0.0040(15) -0.0040(16) 0.0027(15)
C27 0.039(2) 0.0180(19) 0.025(2) -0.0010(15) -0.0060(18) 0.0000(17)
C28 0.037(2) 0.031(2) 0.030(2) -0.0016(18) -0.0123(19) 0.0062(19)
C29 0.032(2) 0.030(2) 0.038(3) -0.0072(19) -0.0062(19) -0.0002(18)
C30 0.033(2) 0.029(2) 0.029(2) -0.0062(17) 0.0033(18) 0.0019(17)
C31 0.031(2) 0.0215(19) 0.0211(19) -0.0001(15) -0.0036(16) 0.0030(16)
C32 0.0249(19) 0.0173(17) 0.0218(19) 0.0019(15) -0.0016(15) -0.0049(15)
C33 0.029(2) 0.0232(19) 0.0206(19) 0.0004(15) -0.0030(16) -0.0019(16)
C34 0.028(2) 0.022(2) 0.034(2) 0.0000(17) -0.0060(17) -0.0008(16)
C35 0.030(2) 0.031(2) 0.033(2) -0.0063(18) 0.0008(18) -0.0053(18)
C36 0.038(2) 0.035(2) 0.020(2) -0.0008(17) 0.0013(18) -0.0034(19)
C37 0.033(2) 0.028(2) 0.0184(19) 0.0057(16) -0.0034(16) -0.0005(17)
C38 0.041(3) 0.056(3) 0.046(3) -0.020(2) 0.000(2) 0.009(2)
C39 0.028(2) 0.0216(18) 0.0121(17) 0.0008(14) -0.0001(15) -0.0033(15)
C40 0.028(2) 0.026(2) 0.0194(19) -0.0019(15) 0.0029(16) 0.0006(16)
C41 0.028(2) 0.037(2) 0.021(2) 0.0026(17) 0.0021(16) -0.0080(18)
C42 0.045(3) 0.028(2) 0.026(2) -0.0025(17) -0.0036(19) -0.0136(19)
C43 0.045(3) 0.022(2) 0.021(2) -0.0050(16) -0.0024(18) -0.0021(18)
C44 0.032(2) 0.0225(19) 0.0153(18) 0.0007(15) -0.0012(16) 0.0003(16)
C45 0.037(2) 0.0177(18) 0.0135(18) 0.0033(14) -0.0005(16) 0.0071(16)
C46 0.038(2) 0.033(2) 0.021(2) 0.0013(17) -0.0009(17) 0.0042(18)
C47 0.060(3) 0.041(3) 0.018(2) 0.0040(19) 0.010(2) 0.021(2)
C48 0.081(4) 0.029(2) 0.0124(19) 0.0010(17) 0.000(2) 0.019(2)
C49 0.069(3) 0.025(2) 0.023(2) -0.0002(17) -0.012(2) 0.004(2)
C50 0.048(3) 0.0179(19) 0.020(2) 0.0028(15) -0.0065(18) 0.0012(17)
C51 0.0252(19) 0.0190(18) 0.0145(17) -0.0004(14) -0.0022(15) 0.0012(15)
C52 0.0252(19) 0.0212(18) 0.0155(18) -0.0015(14) 0.0000(15) 0.0005(15)
C53 0.032(2) 0.0163(17) 0.0128(17) -0.0002(13) 0.0005(15) -0.0015(15)
C54 0.033(2) 0.0195(19) 0.0195(19) -0.0026(15) -0.0062(16) -0.0007(16)
C55 0.023(2) 0.027(2) 0.025(2) -0.0014(16) -0.0016(16) 0.0027(16)
C56 0.027(2) 0.0229(19) 0.0191(19) -0.0011(15) -0.0001(16) -0.0034(15)
C57 0.036(2) 0.027(2) 0.031(2) 0.0057(18) -0.0055(18) 0.0035(18)
C59 0.032(2) 0.029(2) 0.0169(19) -0.0025(16) 0.0018(17) 0.0042(18)
C60 0.031(2) 0.041(3) 0.042(3) -0.012(2) -0.007(2) -0.007(2)
C61 0.029(2) 0.0199(18) 0.0186(18) -0.0055(15) -0.0025(15) 0.0038(15)
C62 0.027(2) 0.0218(19) 0.027(2) -0.0063(16) -0.0037(16) 0.0053(16)
C63 0.037(2) 0.029(2) 0.027(2) -0.0070(17) -0.0090(18) 0.0039(18)
C64 0.039(2) 0.033(2) 0.021(2) -0.0089(17) 0.0009(18) 0.0062(18)
C65 0.029(2) 0.035(2) 0.031(2) -0.0052(18) 0.0032(18) 0.0046(18)
C66 0.026(2) 0.027(2) 0.026(2) -0.0032(16) -0.0024(16) 0.0026(16)
C67 0.0239(19) 0.0227(19) 0.0192(18) -0.0047(15) -0.0046(15) 0.0027(15)
C68 0.030(2) 0.0229(19) 0.022(2) -0.0035(15) -0.0027(16) 0.0033(16)
C69 0.028(2) 0.029(2) 0.041(3) -0.0083(19) -0.0032(19) -0.0013(17)
C70 0.026(2) 0.040(3) 0.036(2) -0.011(2) -0.0114(19) 0.0010(18)
C71 0.039(3) 0.042(3) 0.028(2) 0.0011(19) -0.0111(19) 0.004(2)
C72 0.030(2) 0.030(2) 0.027(2) 0.0016(17) -0.0056(17) 0.0038(17)
C73 0.036(2) 0.0205(19) 0.0143(18) -0.0059(14) -0.0015(16) -0.0021(16)
C74 0.031(2) 0.0251(19) 0.0126(17) -0.0042(14) -0.0016(15) -0.0032(16)
C75 0.030(2) 0.032(2) 0.0166(19) -0.0051(16) -0.0021(16) -0.0020(17)
C76 0.035(2) 0.039(2) 0.0177(19) -0.0065(17) 0.0037(17) -0.0133(19)
C77 0.048(3) 0.031(2) 0.0168(19) -0.0027(16) 0.0037(18) -0.0111(19)
C78 0.042(2) 0.024(2) 0.0188(19) -0.0029(16) 0.0012(17) -0.0016(18)
C79 0.038(3) 0.050(3) 0.040(3) -0.002(2) 0.009(2) -0.011(2)
C80 0.027(2) 0.0208(19) 0.026(2) 0.0031(15) 0.0013(16) 0.0024(15)
C81 0.036(2) 0.023(2) 0.035(2) 0.0000(17) -0.0051(19) 0.0016(17)
C82 0.044(3) 0.033(2) 0.040(3) 0.007(2) -0.012(2) 0.004(2)
C83 0.034(2) 0.025(2) 0.057(3) 0.010(2) -0.001(2) 0.0070(18)
C84 0.037(2) 0.023(2) 0.051(3) 0.000(2) 0.012(2) 0.0037(18)
C85 0.035(2) 0.024(2) 0.032(2) 0.0011(17) 0.0058(18) 0.0009(17)
C86 0.035(2) 0.0178(18) 0.0185(19) 0.0042(15) 0.0028(16) 0.0059(16)
C87 0.039(2) 0.0219(19) 0.021(2) 0.0047(16) 0.0034(17) 0.0044(17)
C88 0.054(3) 0.026(2) 0.019(2) 0.0022(16) 0.0025(19) 0.0030(19)
C89 0.063(3) 0.028(2) 0.022(2) 0.0033(17) 0.016(2) 0.010(2)
C90 0.040(2) 0.033(2) 0.030(2) 0.0088(19) 0.0142(19) 0.0077(19)
C91 0.033(2) 0.026(2) 0.025(2) 0.0077(16) 0.0036(17) 0.0025(17)
C92 0.028(2) 0.022(2) 0.034(2) -0.0059(17) 0.0017(18) 0.0036(16)
C93 0.035(2) 0.029(2) 0.034(2) -0.0073(18) 0.0025(19) 0.0027(18)
C94 0.029(2) 0.032(2) 0.047(3) -0.018(2) 0.001(2) 0.0005(18)
C95 0.037(2) 0.023(2) 0.048(3) -0.0039(19) 0.006(2) 0.0014(18)
C96 0.037(2) 0.027(2) 0.050(3) 0.006(2) 0.003(2) 0.0033(19)
C97 0.032(2) 0.026(2) 0.037(2) 0.0039(18) -0.0027(19) 0.0006(17)
C98 0.043(3) 0.033(3) 0.070(4) -0.006(2) 0.010(3) -0.006(2)
C99 0.033(2) 0.025(2) 0.0177(19) -0.0051(15) 0.0023(16) -0.0046(16)
C100 0.035(2) 0.036(2) 0.023(2) -0.0106(18) -0.0002(18) -0.0013(18)
C101 0.040(3) 0.050(3) 0.035(3) -0.013(2) -0.004(2) -0.003(2)
C102 0.048(3) 0.046(3) 0.039(3) -0.014(2) -0.001(2) -0.015(2)
C103 0.061(3) 0.027(2) 0.036(3) -0.0108(19) 0.005(2) -0.009(2)
C104 0.044(3) 0.026(2) 0.026(2) -0.0075(17) 0.0026(19) -0.0022(18)
C105 0.028(2) 0.025(2) 0.0198(19) -0.0073(15) -0.0004(16) 0.0030(16)
C106 0.038(2) 0.030(2) 0.025(2) -0.0071(17) -0.0028(18) 0.0083(18)
C107 0.043(3) 0.046(3) 0.037(3) -0.008(2) -0.001(2) 0.019(2)
C108 0.034(3) 0.082(4) 0.046(3) -0.009(3) 0.010(2) 0.019(3)
C109 0.037(3) 0.066(3) 0.042(3) 0.010(3) 0.014(2) 0.003(2)
C110 0.028(2) 0.043(3) 0.031(2) 0.0042(19) 0.0046(18) 0.0020(19)
C111 0.026(2) 0.026(2) 0.0189(19) 0.0008(15) -0.0011(15) -0.0005(16)
C112 0.036(2) 0.031(2) 0.0183(19) -0.0042(16) -0.0006(17) 0.0049(18)
C128 0.047(3) 0.090(5) 0.039(3) 0.009(3) -0.012(3) -0.010(3)
C129 0.059(4) 0.047(3) 0.108(6) 0.001(4) -0.002(4) 0.003(3)
C113 0.034(2) 0.036(2) 0.019(2) -0.0048(17) 0.0015(17) -0.0026(18)
C114 0.029(2) 0.043(3) 0.020(2) 0.0034(18) -0.0019(17) -0.0099(19)
C115 0.044(3) 0.027(2) 0.027(2) 0.0084(17) -0.0066(19) -0.0049(19)
C116 0.036(2) 0.028(2) 0.025(2) 0.0000(17) -0.0040(18) -0.0018(18)
C117 0.055(3) 0.048(3) 0.019(2) 0.0066(19) -0.005(2) -0.015(2)
C119 0.032(2) 0.027(2) 0.022(2) -0.0069(16) 0.0006(17) -0.0052(18)
C120 0.030(2) 0.034(2) 0.044(3) 0.000(2) -0.009(2) 0.0077(18)
C122 0.074(5) 0.087(5) 0.058(4) 0.010(4) -0.003(3) 0.018(4)
C123 0.085(5) 0.133(7) 0.082(5) 0.040(5) 0.028(4) 0.057(5)
C125 0.039(3) 0.070(4) 0.059(4) 0.002(3) 0.017(3) 0.004(3)
C126 0.060(4) 0.108(6) 0.045(3) 0.003(3) -0.002(3) -0.013(4)
C130 0.075(4) 0.037(3) 0.050(3) -0.012(2) 0.013(3) -0.004(3)
C131 0.066(3) 0.034(2) 0.031(2) -0.006(2) -0.006(2) 0.005(2)
O132 0.061(2) 0.0411(19) 0.0374(19) -0.0039(15) -0.0003(16) 0.0066(17)
C133 0.051(3) 0.052(3) 0.049(3) 0.005(3) -0.009(3) 0.009(3)
C134 0.064(4) 0.068(4) 0.045(3) -0.001(3) -0.009(3) 0.027(3)
N1 0.0194(18) 0.035(2) 0.0281(19) 0.0043(15) 0.0008(14) -0.0043(15)
N2 0.0303(18) 0.0201(16) 0.0157(16) 0.0035(13) -0.0054(13) 0.0031(14)
N3 0.0210(16) 0.0225(16) 0.0159(15) 0.0045(13) 0.0010(13) -0.0027(13)
N4 0.0281(18) 0.0176(16) 0.0247(17) 0.0011(13) -0.0021(14) 0.0034(13)
N5 0.0336(19) 0.0223(17) 0.0196(17) -0.0011(14) -0.0022(14) 0.0002(14)
N6 0.0360(19) 0.0188(17) 0.0161(16) -0.0058(13) -0.0018(14) 0.0025(14)
N127 0.056(3) 0.146(6) 0.041(3) -0.003(4) -0.006(3) -0.013(4)
N58 0.0196(16) 0.0232(16) 0.0175(16) -0.0011(12) -0.0048(13) -0.0022(13)
N118 0.0198(16) 0.0258(17) 0.0206(16) -0.0029(13) -0.0031(13) 0.0051(14)
N121 0.092(5) 0.092(5) 0.102(6) 0.020(4) -0.005(4) -0.012(4)
N124 0.082(4) 0.123(6) 0.079(4) 0.043(4) 0.036(3) 0.037(4)
F1 0.0434(17) 0.083(2) 0.0454(17) 0.0130(16) 0.0163(14) 0.0113(16)
F2 0.105(3) 0.077(2) 0.0341(17) -0.0073(16) 0.0082(17) 0.011(2)
F3 0.060(2) 0.070(2) 0.077(2) 0.0200(19) 0.0262(18) 0.0288(17)
F4 0.080(3) 0.052(2) 0.128(4) 0.013(2) 0.063(3) 0.0127(18)
F5 0.065(2) 0.130(4) 0.099(3) -0.060(3) 0.017(2) -0.017(2)
F6 0.0518(19) 0.099(3) 0.067(2) 0.016(2) 0.0262(17) 0.0272(19)
F7 0.0484(18) 0.062(2) 0.061(2) 0.0000(16) 0.0019(15) -0.0189(15)
F8 0.057(2) 0.066(2) 0.093(3) -0.025(2) 0.0223(19) 0.0090(17)
F9 0.080(3) 0.159(5) 0.161(5) -0.123(4) 0.072(3) -0.055(3)
F10 0.199(6) 0.103(4) 0.091(3) 0.065(3) -0.072(4) -0.067(4)
F11 0.152(4) 0.046(2) 0.107(3) -0.004(2) -0.079(3) 0.023(2)
F12 0.0519(19) 0.068(2) 0.095(3) -0.028(2) 0.0204(18) -0.0234(17)
P1 0.0275(5) 0.0232(5) 0.0215(5) 0.0069(4) -0.0038(4) -0.0049(4)
P2 0.0275(5) 0.0172(4) 0.0151(4) 0.0027(4) -0.0026(4) -0.0007(4)
P3 0.0223(5) 0.0169(4) 0.0134(4) 0.0002(3) -0.0006(4) -0.0004(4)
P4 0.0234(5) 0.0180(4) 0.0166(5) -0.0024(4) -0.0019(4) 0.0015(4)
P5 0.0257(5) 0.0193(5) 0.0172(5) -0.0012(4) 0.0001(4) 0.0022(4)
P6 0.0239(5) 0.0203(5) 0.0152(4) -0.0029(4) -0.0002(4) 0.0016(4)
P7 0.0413(7) 0.0507(8) 0.0466(8) -0.0051(6) 0.0183(6) 0.0058(6)
P8 0.0307(6) 0.0348(6) 0.0407(7) -0.0015(5) 0.0027(5) -0.0020(5)
Ir1 0.02225(8) 0.01885(8) 0.01292(7) 0.00273(5) -0.00216(5) -0.00133(5)
Ir2 0.02106(8) 0.01809(7) 0.01365(7) -0.00218(5) -0.00114(5) 0.00128(5)

loop_
_atom_type_symbol
_atom_type_description
_atom_type_scat_dispersion_real
_atom_type_scat_dispersion_imag
_atom_type_scat_source
C C 0.0033 0.0016 'International Tables Vol C Tables 4.2.6.8 and 6.1.1.4'
H H 0.0000 0.0000 'International Tables Vol C Tables 4.2.6.8 and 6.1.1.4'
N N 0.0061 0.0033 'International Tables Vol C Tables 4.2.6.8 and 6.1.1.4'
F F 0.0171 0.0103 'International Tables Vol C Tables 4.2.6.8 and 6.1.1.4'
P P 0.1023 0.0942 'International Tables Vol C Tables 4.2.6.8 and 6.1.1.4'
Ir Ir -1.4442 7.9887 'International Tables Vol C Tables 4.2.6.8 and 6.1.1.4'
O O 0.0106 0.0060 'International Tables Vol C Tables 4.2.6.8 and 6.1.1.4'

loop_
_geom_angle_atom_site_label_1
_geom_angle_atom_site_label_2
_geom_angle_atom_site_label_3
_geom_angle
_geom_angle_site_symmetry_1
_geom_angle_site_symmetry_3
_geom_angle_publ_flag
C6 C1 C2 119.0(4) . . ?
C6 C1 P1 121.0(3) . . ?
C2 C1 P1 119.9(3) . . ?
C3 C2 C1 120.7(4) . . ?
C3 C2 H2 119.6 . . ?
C1 C2 H2 119.6 . . ?
C2 C3 C4 119.7(5) . . ?
C2 C3 H3 120.2 . . ?
C4 C3 H3 120.2 . . ?
C5 C4 C3 119.8(4) . . ?
C5 C4 H4 120.1 . . ?
C3 C4 H4 120.1 . . ?
C4 C5 C6 121.0(4) . . ?
C4 C5 H5 119.5 . . ?
C6 C5 H5 119.5 . . ?
C5 C6 C1 119.8(4) . . ?
C5 C6 H6 120.1 . . ?
C1 C6 H6 120.1 . . ?
C12 C7 C8 119.6(4) . . ?
C12 C7 P1 117.0(3) . . ?
C8 C7 P1 123.4(4) . . ?
C9 C8 C7 119.5(5) . . ?
C9 C8 H8 120.2 . . ?
C7 C8 H8 120.2 . . ?
C10 C9 C8 120.4(5) . . ?
C10 C9 H9 119.8 . . ?
C8 C9 H9 119.8 . . ?
C11 C10 C9 120.2(5) . . ?
C11 C10 H10 119.9 . . ?
C9 C10 H10 119.9 . . ?
C10 C11 C12 119.8(5) . . ?
C10 C11 H11 120.1 . . ?
C12 C11 H11 120.1 . . ?
C11 C12 C7 120.5(5) . . ?
C11 C12 H12 119.7 . . ?
C7 C12 H12 119.7 . . ?
C18 C13 C14 122.4(4) . . ?
C18 C13 N1 121.3(4) . . ?
C14 C13 N1 116.3(3) . . ?
C15 C14 C13 115.6(4) . . ?
C15 C14 Ir1 126.0(3) . . ?
C13 C14 Ir1 118.1(3) . . ?
C16 C15 C14 123.2(4) . . ?
C16 C15 H15 118.4 . . ?
C14 C15 H15 118.4 . . ?
C17 C16 C15 118.5(4) . . ?
C17 C16 C19 121.2(4) . . ?
C15 C16 C19 120.3(4) . . ?
C16 C17 C18 121.0(4) . . ?
C16 C17 H17 119.5 . . ?
C18 C17 H17 119.5 . . ?
C17 C18 C13 119.3(4) . . ?
C17 C18 H18 120.4 . . ?
C13 C18 H18 120.4 . . ?
C16 C19 H19A 109.5 . . ?
C16 C19 H19B 109.5 . . ?
H19A C19 H19B 109.5 . . ?
C16 C19 H19C 109.5 . . ?
H19A C19 H19C 109.5 . . ?
H19B C19 H19C 109.5 . . ?
C21 C20 C25 118.6(4) . . ?
C21 C20 P2 121.2(3) . . ?
C25 C20 P2 120.0(3) . . ?
C22 C21 C20 120.4(4) . . ?
C22 C21 H21 119.8 . . ?
C20 C21 H21 119.8 . . ?
C23 C22 C21 120.3(4) . . ?
C23 C22 H22 119.8 . . ?
C21 C22 H22 119.8 . . ?
C22 C23 C24 119.7(4) . . ?
C22 C23 H23 120.1 . . ?
C24 C23 H23 120.1 . . ?
C25 C24 C23 120.3(4) . . ?
C25 C24 H24 119.8 . . ?
C23 C24 H24 119.8 . . ?
C24 C25 C20 120.6(4) . . ?
C24 C25 H25 119.7 . . ?
C20 C25 H25 119.7 . . ?
C27 C26 C31 118.8(4) . . ?
C27 C26 P2 123.8(3) . . ?
C31 C26 P2 117.0(3) . . ?
C26 C27 C28 119.9(4) . . ?
C26 C27 H27 120.0 . . ?
C28 C27 H27 120.0 . . ?
C29 C28 C27 120.7(4) . . ?
C29 C28 H28 119.7 . . ?
C27 C28 H28 119.7 . . ?
C28 C29 C30 120.1(4) . . ?
C28 C29 H29 120.0 . . ?
C30 C29 H29 120.0 . . ?
C29 C30 C31 119.6(4) . . ?
C29 C30 H30 120.2 . . ?
C31 C30 H30 120.2 . . ?
C30 C31 C26 120.9(4) . . ?
C30 C31 H31 119.5 . . ?
C26 C31 H31 119.5 . . ?
C33 C32 C37 118.3(4) . . ?
C33 C32 N2 122.9(3) . . ?
C37 C32 N2 118.8(3) . . ?
C34 C33 C32 120.4(4) . . ?
C34 C33 H33 119.8 . . ?
C32 C33 H33 119.8 . . ?
C33 C34 C35 121.5(4) . . ?
C33 C34 H34 119.3 . . ?
C35 C34 H34 119.3 . . ?
C36 C35 C34 117.7(4) . . ?
C36 C35 C38 121.7(4) . . ?
C34 C35 C38 120.5(4) . . ?
C37 C36 C35 122.1(4) . . ?
C37 C36 H36 118.9 . . ?
C35 C36 H36 118.9 . . ?
C36 C37 C32 119.9(4) . . ?
C36 C37 H37 120.1 . . ?
C32 C37 H37 120.1 . . ?
C35 C38 H38A 109.5 . . ?
C35 C38 H38B 109.5 . . ?
H38A C38 H38B 109.5 . . ?
C35 C38 H38C 109.5 . . ?
H38A C38 H38C 109.5 . . ?
H38B C38 H38C 109.5 . . ?
C44 C39 C40 119.0(4) . . ?
C44 C39 P3 119.4(3) . . ?
C40 C39 P3 121.6(3) . . ?
C39 C40 C41 120.6(4) . . ?
C39 C40 H40 119.7 . . ?
C41 C40 H40 119.7 . . ?
C42 C41 C40 119.5(4) . . ?
C42 C41 H41 120.3 . . ?
C40 C41 H41 120.3 . . ?
C43 C42 C41 120.2(4) . . ?
C43 C42 H42 119.9 . . ?
C41 C42 H42 119.9 . . ?
C42 C43 C44 120.2(4) . . ?
C42 C43 H43 119.9 . . ?
C44 C43 H43 119.9 . . ?
C39 C44 C43 120.5(4) . . ?
C39 C44 H44 119.8 . . ?
C43 C44 H44 119.8 . . ?
C46 C45 C50 119.0(4) . . ?
C46 C45 P3 125.1(3) . . ?
C50 C45 P3 115.9(3) . . ?
C45 C46 C47 119.7(4) . . ?
C45 C46 H46 120.1 . . ?
C47 C46 H46 120.1 . . ?
C48 C47 C46 120.9(5) . . ?
C48 C47 H47 119.5 . . ?
C46 C47 H47 119.5 . . ?
C47 C48 C49 119.9(4) . . ?
C47 C48 H48 120.1 . . ?
C49 C48 H48 120.1 . . ?
C48 C49 C50 120.5(5) . . ?
C48 C49 H49 119.8 . . ?
C50 C49 H49 119.8 . . ?
C49 C50 C45 120.0(4) . . ?
C49 C50 H50 120.0 . . ?
C45 C50 H50 120.0 . . ?
C52 C51 C56 119.1(3) . . ?
C52 C51 N3 122.9(3) . . ?
C56 C51 N3 118.0(3) . . ?
C51 C52 C53 119.8(4) . . ?
C51 C52 H52 120.1 . . ?
C53 C52 H52 120.1 . . ?
C54 C53 C52 121.8(3) . . ?
C54 C53 H53 119.1 . . ?
C52 C53 H53 119.1 . . ?
C53 C54 C55 117.8(3) . . ?
C53 C54 C57 120.5(4) . . ?
C55 C54 C57 121.7(4) . . ?
C54 C55 C56 121.3(4) . . ?
C54 C55 H55 119.3 . . ?
C56 C55 H55 119.3 . . ?
C51 C56 C55 120.2(4) . . ?
C51 C56 H56 119.9 . . ?
C55 C56 H56 119.9 . . ?
C54 C57 H57A 109.5 . . ?
C54 C57 H57B 109.5 . . ?
H57A C57 H57B 109.5 . . ?
C54 C57 H57C 109.5 . . ?
H57A C57 H57C 109.5 . . ?
H57B C57 H57C 109.5 . . ?
N58 C59 C60 178.4(5) . . ?
C59 C60 H60A 109.5 . . ?
C59 C60 H60B 109.5 . . ?
H60A C60 H60B 109.5 . . ?
C59 C60 H60C 109.5 . . ?
H60A C60 H60C 109.5 . . ?
H60B C60 H60C 109.5 . . ?
C66 C61 C62 118.8(4) . . ?
C66 C61 P4 124.3(3) . . ?
C62 C61 P4 116.8(3) . . ?
C63 C62 C61 120.4(4) . . ?
C63 C62 H62 119.8 . . ?
C61 C62 H62 119.8 . . ?
C62 C63 C64 120.0(4) . . ?
C62 C63 H63 120.0 . . ?
C64 C63 H63 120.0 . . ?
C65 C64 C63 119.9(4) . . ?
C65 C64 H64 120.1 . . ?
C63 C64 H64 120.1 . . ?
C64 C65 C66 120.4(4) . . ?
C64 C65 H65 119.8 . . ?
C66 C65 H65 119.8 . . ?
C61 C66 C65 120.6(4) . . ?
C61 C66 H66 119.7 . . ?
C65 C66 H66 119.7 . . ?
C68 C67 C72 119.1(4) . . ?
C68 C67 P4 119.7(3) . . ?
C72 C67 P4 121.2(3) . . ?
C69 C68 C67 120.9(4) . . ?
C69 C68 H68 119.6 . . ?
C67 C68 H68 119.6 . . ?
C70 C69 C68 119.6(4) . . ?
C70 C69 H69 120.2 . . ?
C68 C69 H69 120.2 . . ?
C69 C70 C71 120.0(4) . . ?
C69 C70 H70 120.0 . . ?
C71 C70 H70 120.0 . . ?
C70 C71 C72 120.8(4) . . ?
C70 C71 H71 119.6 . . ?
C72 C71 H71 119.6 . . ?
C71 C72 C67 119.4(4) . . ?
C71 C72 H72 120.3 . . ?
C67 C72 H72 120.3 . . ?
C78 C73 C74 122.3(4) . . ?
C78 C73 N4 119.8(4) . . ?
C74 C73 N4 117.7(3) . . ?
C75 C74 C73 116.3(4) . . ?
C75 C74 Ir2 126.1(3) . . ?
C73 C74 Ir2 117.6(3) . . ?
C74 C75 C76 122.7(4) . . ?
C74 C75 H75 118.7 . . ?
C76 C75 H75 118.7 . . ?
C77 C76 C75 118.5(4) . . ?
C77 C76 C79 121.3(4) . . ?
C75 C76 C79 120.1(4) . . ?
C78 C77 C76 121.1(4) . . ?
C78 C77 H77 119.4 . . ?
C76 C77 H77 119.4 . . ?
C77 C78 C73 119.1(4) . . ?
C77 C78 H78 120.5 . . ?
C73 C78 H78 120.5 . . ?
C76 C79 H79A 109.5 . . ?
C76 C79 H79B 109.5 . . ?
H79A C79 H79B 109.5 . . ?
C76 C79 H79C 109.5 . . ?
H79A C79 H79C 109.5 . . ?
H79B C79 H79C 109.5 . . ?
C81 C80 C85 118.8(4) . . ?
C81 C80 P5 124.0(3) . . ?
C85 C80 P5 117.1(3) . . ?
C80 C81 C82 120.3(4) . . ?
C80 C81 H81 119.9 . . ?
C82 C81 H81 119.9 . . ?
C83 C82 C81 120.1(4) . . ?
C83 C82 H82 120.0 . . ?
C81 C82 H82 120.0 . . ?
C82 C83 C84 120.5(4) . . ?
C82 C83 H83 119.7 . . ?
C84 C83 H83 119.7 . . ?
C83 C84 C85 119.8(4) . . ?
C83 C84 H84 120.1 . . ?
C85 C84 H84 120.1 . . ?
C84 C85 C80 120.5(4) . . ?
C84 C85 H85 119.8 . . ?
C80 C85 H85 119.8 . . ?
C91 C86 C87 118.7(4) . . ?
C91 C86 P5 121.6(3) . . ?
C87 C86 P5 119.5(3) . . ?
C88 C87 C86 120.4(4) . . ?
C88 C87 H87 119.8 . . ?
C86 C87 H87 119.8 . . ?
C89 C88 C87 120.0(4) . . ?
C89 C88 H88 120.0 . . ?
C87 C88 H88 120.0 . . ?
C90 C89 C88 120.6(4) . . ?
C90 C89 H89 119.7 . . ?
C88 C89 H89 119.7 . . ?
C89 C90 C91 119.5(4) . . ?
C89 C90 H90 120.3 . . ?
C91 C90 H90 120.3 . . ?
C90 C91 C86 120.8(4) . . ?
C90 C91 H91 119.6 . . ?
C86 C91 H91 119.6 . . ?
C93 C92 C97 118.3(4) . . ?
C93 C92 N5 118.0(4) . . ?
C97 C92 N5 123.7(4) . . ?
C92 C93 C94 120.2(4) . . ?
C92 C93 H93 119.9 . . ?
C94 C93 H93 119.9 . . ?
C95 C94 C93 122.0(4) . . ?
C95 C94 H94 119.0 . . ?
C93 C94 H94 119.0 . . ?
C94 C95 C96 117.5(4) . . ?
C94 C95 C98 122.0(4) . . ?
C96 C95 C98 120.4(5) . . ?
C97 C96 C95 121.7(4) . . ?
C97 C96 H96 119.1 . . ?
C95 C96 H96 119.1 . . ?
C96 C97 C92 120.1(4) . . ?
C96 C97 H97 119.9 . . ?
C92 C97 H97 119.9 . . ?
C95 C98 H98A 109.5 . . ?
C95 C98 H98B 109.5 . . ?
H98A C98 H98B 109.5 . . ?
C95 C98 H98C 109.5 . . ?
H98A C98 H98C 109.5 . . ?
H98B C98 H98C 109.5 . . ?
C100 C99 C104 118.7(4) . . ?
C100 C99 P6 117.3(3) . . ?
C104 C99 P6 124.0(3) . . ?
C101 C100 C99 120.7(4) . . ?
C101 C100 H100 119.7 . . ?
C99 C100 H100 119.7 . . ?
C100 C101 C102 120.5(5) . . ?
C100 C101 H101 119.7 . . ?
C102 C101 H101 119.7 . . ?
C103 C102 C101 119.6(4) . . ?
C103 C102 H102 120.2 . . ?
C101 C102 H102 120.2 . . ?
C102 C103 C104 119.9(4) . . ?
C102 C103 H103 120.1 . . ?
C104 C103 H103 120.1 . . ?
C103 C104 C99 120.7(4) . . ?
C103 C104 H104 119.7 . . ?
C99 C104 H104 119.7 . . ?
C110 C105 C106 118.6(4) . . ?
C110 C105 P6 119.0(3) . . ?
C106 C105 P6 122.2(3) . . ?
C107 C106 C105 119.8(4) . . ?
C107 C106 H106 120.1 . . ?
C105 C106 H106 120.1 . . ?
C108 C107 C106 120.3(5) . . ?
C108 C107 H107 119.9 . . ?
C106 C107 H107 119.9 . . ?
C107 C108 C109 120.3(5) . . ?
C107 C108 H108 119.8 . . ?
C109 C108 H108 119.8 . . ?
C110 C109 C108 119.6(5) . . ?
C110 C109 H109 120.2 . . ?
C108 C109 H109 120.2 . . ?
C109 C110 C105 121.3(4) . . ?
C109 C110 H110 119.3 . . ?
C105 C110 H110 119.3 . . ?
C116 C111 C112 118.5(4) . . ?
C116 C111 N6 118.2(3) . . ?
C112 C111 N6 123.2(4) . . ?
C113 C112 C111 119.8(4) . . ?
C113 C112 H112 120.1 . . ?
C111 C112 H112 120.1 . . ?
N127 C128 C129 178.1(7) . . ?
C128 C129 H12A 109.5 . . ?
C128 C129 H12B 109.5 . . ?
H12A C129 H12B 109.5 . . ?
C128 C129 H12C 109.5 . . ?
H12A C129 H12C 109.5 . . ?
H12B C129 H12C 109.5 . . ?
C114 C113 C112 121.7(4) . . ?
C114 C113 H113 119.1 . . ?
C112 C113 H113 119.1 . . ?
C115 C114 C113 117.6(4) . . ?
C115 C114 C117 122.8(4) . . ?
C113 C114 C117 119.6(4) . . ?
C114 C115 C116 122.3(4) . . ?
C114 C115 H115 118.9 . . ?
C116 C115 H115 118.9 . . ?
C115 C116 C111 120.0(4) . . ?
C115 C116 H116 120.0 . . ?
C111 C116 H116 120.0 . . ?
C114 C117 H11A 109.5 . . ?
C114 C117 H11B 109.5 . . ?
H11A C117 H11B 109.5 . . ?
C114 C117 H11C 109.5 . . ?
H11A C117 H11C 109.5 . . ?
H11B C117 H11C 109.5 . . ?
N118 C119 C120 178.5(5) . . ?
C119 C120 H12D 109.5 . . ?
C119 C120 H12E 109.5 . . ?
H12D C120 H12E 109.5 . . ?
C119 C120 H12F 109.5 . . ?
H12D C120 H12F 109.5 . . ?
H12E C120 H12F 109.5 . . ?
N121 C122 C123 177.6(9) . . ?
C122 C123 H12G 109.5 . . ?
C122 C123 H12H 109.5 . . ?
H12G C123 H12H 109.5 . . ?
C122 C123 H12I 109.5 . . ?
H12G C123 H12I 109.5 . . ?
H12H C123 H12I 109.5 . . ?
N124 C125 C126 173.9(8) . . ?
C125 C126 H12J 109.5 . . ?
C125 C126 H12K 109.5 . . ?
H12J C126 H12K 109.5 . . ?
C125 C126 H12L 109.5 . . ?
H12J C126 H12L 109.5 . . ?
H12K C126 H12L 109.5 . . ?
C131 C130 H13A 109.5 . . ?
C131 C130 H13B 109.5 . . ?
H13A C130 H13B 109.5 . . ?
C131 C130 H13C 109.5 . . ?
H13A C130 H13C 109.5 . . ?
H13B C130 H13C 109.5 . . ?
O132 C131 C130 108.7(4) . . ?
O132 C131 H13D 110.0 . . ?
C130 C131 H13D 110.0 . . ?
O132 C131 H13E 110.0 . . ?
C130 C131 H13E 110.0 . . ?
H13D C131 H13E 108.3 . . ?
C133 O132 C131 112.5(4) . . ?
O132 C133 C134 108.6(5) . . ?
O132 C133 H13F 110.0 . . ?
C134 C133 H13F 110.0 . . ?
O132 C133 H13G 110.0 . . ?
C134 C133 H13G 110.0 . . ?
H13F C133 H13G 108.4 . . ?
C133 C134 H13H 109.5 . . ?
C133 C134 H13I 109.5 . . ?
H13H C134 H13I 109.5 . . ?
C133 C134 H13J 109.5 . . ?
H13H C134 H13J 109.5 . . ?
H13I C134 H13J 109.5 . . ?
C13 N1 P1 115.4(3) . . ?
C13 N1 H1N 118(3) . . ?
P1 N1 H1N 117(3) . . ?
C32 N2 P2 129.0(3) . . ?
C32 N2 H2N 114(3) . . ?
P2 N2 H2N 116(3) . . ?
C51 N3 P3 129.7(3) . . ?
C51 N3 H3N 116(3) . . ?
P3 N3 H3N 115(3) . . ?
C73 N4 P4 116.9(3) . . ?
C73 N4 H4N 118(3) . . ?
P4 N4 H4N 122(3) . . ?
C92 N5 P5 130.6(3) . . ?
C92 N5 H5N 116(3) . . ?
P5 N5 H5N 111(3) . . ?
C111 N6 P6 131.3(3) . . ?
C111 N6 H6N 115(3) . . ?
P6 N6 H6N 113(3) . . ?
C59 N58 Ir1 179.5(4) . . ?
C119 N118 Ir2 172.0(3) . . ?
N1 P1 C1 103.48(19) . . ?
N1 P1 C7 105.1(2) . . ?
C1 P1 C7 105.0(2) . . ?
N1 P1 Ir1 102.64(13) . . ?
C1 P1 Ir1 121.85(14) . . ?
C7 P1 Ir1 116.67(14) . . ?
N2 P2 C20 105.43(17) . . ?
N2 P2 C26 102.92(17) . . ?
C20 P2 C26 106.65(18) . . ?
N2 P2 Ir1 116.89(12) . . ?
C20 P2 Ir1 113.54(13) . . ?
C26 P2 Ir1 110.44(12) . . ?
N3 P3 C39 105.71(17) . . ?
N3 P3 C45 102.63(17) . . ?
C39 P3 C45 105.32(17) . . ?
N3 P3 Ir1 110.07(11) . . ?
C39 P3 Ir1 109.53(12) . . ?
C45 P3 Ir1 122.30(12) . . ?
N4 P4 C67 103.89(17) . . ?
N4 P4 C61 104.42(17) . . ?
C67 P4 C61 104.61(18) . . ?
N4 P4 Ir2 103.75(12) . . ?
C67 P4 Ir2 121.59(12) . . ?
C61 P4 Ir2 116.59(13) . . ?
N5 P5 C86 106.23(18) . . ?
N5 P5 C80 102.95(18) . . ?
C86 P5 C80 105.30(18) . . ?
N5 P5 Ir2 114.70(13) . . ?
C86 P5 Ir2 111.56(12) . . ?
C80 P5 Ir2 115.15(13) . . ?
N6 P6 C105 105.32(18) . . ?
N6 P6 C99 101.58(18) . . ?
C105 P6 C99 105.16(18) . . ?
N6 P6 Ir2 109.27(12) . . ?
C105 P6 Ir2 111.73(13) . . ?
C99 P6 Ir2 122.21(13) . . ?
F3 P7 F2 92.0(2) . . ?
F3 P7 F4 91.4(2) . . ?
F2 P7 F4 90.3(2) . . ?
F3 P7 F5 90.8(2) . . ?
F2 P7 F5 176.3(3) . . ?
F4 P7 F5 92.0(3) . . ?
F3 P7 F6 177.2(2) . . ?
F2 P7 F6 88.1(2) . . ?
F4 P7 F6 91.39(19) . . ?
F5 P7 F6 89.0(2) . . ?
F3 P7 F1 88.69(17) . . ?
F2 P7 F1 89.3(2) . . ?
F4 P7 F1 179.6(2) . . ?
F5 P7 F1 88.4(2) . . ?
F6 P7 F1 88.50(18) . . ?
F9 P8 F10 94.2(4) . . ?
F9 P8 F11 89.5(3) . . ?
F10 P8 F11 176.2(3) . . ?
F9 P8 F7 88.5(2) . . ?
F10 P8 F7 89.2(2) . . ?
F11 P8 F7 91.1(2) . . ?
F9 P8 F8 176.5(3) . . ?
F10 P8 F8 89.2(3) . . ?
F11 P8 F8 87.1(2) . . ?
F7 P8 F8 92.23(19) . . ?
F9 P8 F12 91.2(2) . . ?
F10 P8 F12 89.1(2) . . ?
F11 P8 F12 90.6(2) . . ?
F7 P8 F12 178.3(2) . . ?
F8 P8 F12 88.15(19) . . ?
N58 Ir1 C14 88.47(14) . . ?
N58 Ir1 P1 166.85(9) . . ?
C14 Ir1 P1 81.14(11) . . ?
N58 Ir1 P2 89.22(9) . . ?
C14 Ir1 P2 165.90(10) . . ?
P1 Ir1 P2 98.90(4) . . ?
N58 Ir1 P3 89.81(9) . . ?
C14 Ir1 P3 88.88(10) . . ?
P1 Ir1 P3 97.96(3) . . ?
P2 Ir1 P3 105.03(3) . . ?
N58 Ir1 H1M 87.9(19) . . ?
C14 Ir1 H1M 84.1(18) . . ?
P1 Ir1 H1M 83.1(19) . . ?
P2 Ir1 H1M 81.9(18) . . ?
P3 Ir1 H1M 172.6(19) . . ?
N118 Ir2 C74 90.82(14) . . ?
N118 Ir2 P4 166.26(9) . . ?
C74 Ir2 P4 81.60(11) . . ?
N118 Ir2 P5 88.27(9) . . ?
C74 Ir2 P5 171.57(10) . . ?
P4 Ir2 P5 97.55(3) . . ?
N118 Ir2 P6 91.89(9) . . ?
C74 Ir2 P6 84.81(10) . . ?
P4 Ir2 P6 98.76(3) . . ?
P5 Ir2 P6 103.59(3) . . ?
N118 Ir2 H2M 84.8(17) . . ?
C74 Ir2 H2M 89.9(16) . . ?
P4 Ir2 H2M 83.8(17) . . ?
P5 Ir2 H2M 81.7(16) . . ?
P6 Ir2 H2M 173.7(17) . . ?

loop_
_geom_bond_atom_site_label_1
_geom_bond_atom_site_label_2
_geom_bond_distance
_geom_bond_site_symmetry_2
_geom_bond_publ_flag
C1 C6 1.391(6) . ?
C1 C2 1.397(6) . ?
C1 P1 1.813(4) . ?
C2 C3 1.382(6) . ?
C2 H2 0.9500 . ?
C3 C4 1.389(7) . ?
C3 H3 0.9500 . ?
C4 C5 1.377(7) . ?
C4 H4 0.9500 . ?
C5 C6 1.383(6) . ?
C5 H5 0.9500 . ?
C6 H6 0.9500 . ?
C7 C12 1.391(7) . ?
C7 C8 1.396(7) . ?
C7 P1 1.823(4) . ?
C8 C9 1.394(7) . ?
C8 H8 0.9500 . ?
C9 C10 1.385(8) . ?
C9 H9 0.9500 . ?
C10 C11 1.382(8) . ?
C10 H10 0.9500 . ?
C11 C12 1.389(6) . ?
C11 H11 0.9500 . ?
C12 H12 0.9500 . ?
C13 C18 1.389(6) . ?
C13 C14 1.407(5) . ?
C13 N1 1.412(5) . ?
C14 C15 1.397(6) . ?
C14 Ir1 2.103(4) . ?
C15 C16 1.395(6) . ?
C15 H15 0.9500 . ?
C16 C17 1.377(6) . ?
C16 C19 1.501(6) . ?
C17 C18 1.382(6) . ?
C17 H17 0.9500 . ?
C18 H18 0.9500 . ?
C19 H19A 0.9800 . ?
C19 H19B 0.9800 . ?
C19 H19C 0.9800 . ?
C20 C21 1.393(5) . ?
C20 C25 1.401(5) . ?
C20 P2 1.834(4) . ?
C21 C22 1.392(6) . ?
C21 H21 0.9500 . ?
C22 C23 1.379(6) . ?
C22 H22 0.9500 . ?
C23 C24 1.390(7) . ?
C23 H23 0.9500 . ?
C24 C25 1.378(6) . ?
C24 H24 0.9500 . ?
C25 H25 0.9500 . ?
C26 C27 1.395(5) . ?
C26 C31 1.396(6) . ?
C26 P2 1.836(4) . ?
C27 C28 1.395(6) . ?
C27 H27 0.9500 . ?
C28 C29 1.378(6) . ?
C28 H28 0.9500 . ?
C29 C30 1.386(6) . ?
C29 H29 0.9500 . ?
C30 C31 1.392(6) . ?
C30 H30 0.9500 . ?
C31 H31 0.9500 . ?
C32 C33 1.390(5) . ?
C32 C37 1.405(5) . ?
C32 N2 1.415(5) . ?
C33 C34 1.379(6) . ?
C33 H33 0.9500 . ?
C34 C35 1.389(6) . ?
C34 H34 0.9500 . ?
C35 C36 1.377(6) . ?
C35 C38 1.509(6) . ?
C36 C37 1.375(6) . ?
C36 H36 0.9500 . ?
C37 H37 0.9500 . ?
C38 H38A 0.9800 . ?
C38 H38B 0.9800 . ?
C38 H38C 0.9800 . ?
C39 C44 1.383(5) . ?
C39 C40 1.390(5) . ?
C39 P3 1.831(4) . ?
C40 C41 1.393(6) . ?
C40 H40 0.9500 . ?
C41 C42 1.381(6) . ?
C41 H41 0.9500 . ?
C42 C43 1.377(6) . ?
C42 H42 0.9500 . ?
C43 C44 1.385(6) . ?
C43 H43 0.9500 . ?
C44 H44 0.9500 . ?
C45 C46 1.388(6) . ?
C45 C50 1.401(6) . ?
C45 P3 1.846(4) . ?
C46 C47 1.405(6) . ?
C46 H46 0.9500 . ?
C47 C48 1.360(7) . ?
C47 H47 0.9500 . ?
C48 C49 1.379(7) . ?
C48 H48 0.9500 . ?
C49 C50 1.392(6) . ?
C49 H49 0.9500 . ?
C50 H50 0.9500 . ?
C51 C52 1.388(5) . ?
C51 C56 1.392(5) . ?
C51 N3 1.418(5) . ?
C52 C53 1.398(5) . ?
C52 H52 0.9500 . ?
C53 C54 1.383(5) . ?
C53 H53 0.9500 . ?
C54 C55 1.391(6) . ?
C54 C57 1.520(5) . ?
C55 C56 1.393(5) . ?
C55 H55 0.9500 . ?
C56 H56 0.9500 . ?
C57 H57A 0.9800 . ?
C57 H57B 0.9800 . ?
C57 H57C 0.9800 . ?
C59 N58 1.129(5) . ?
C59 C60 1.461(6) . ?
C60 H60A 0.9800 . ?
C60 H60B 0.9800 . ?
C60 H60C 0.9800 . ?
C61 C66 1.378(6) . ?
C61 C62 1.407(5) . ?
C61 P4 1.835(4) . ?
C62 C63 1.382(6) . ?
C62 H62 0.9500 . ?
C63 C64 1.387(6) . ?
C63 H63 0.9500 . ?
C64 C65 1.374(6) . ?
C64 H64 0.9500 . ?
C65 C66 1.390(6) . ?
C65 H65 0.9500 . ?
C66 H66 0.9500 . ?
C67 C68 1.393(6) . ?
C67 C72 1.393(5) . ?
C67 P4 1.819(4) . ?
C68 C69 1.382(6) . ?
C68 H68 0.9500 . ?
C69 C70 1.378(6) . ?
C69 H69 0.9500 . ?
C70 C71 1.381(7) . ?
C70 H70 0.9500 . ?
C71 C72 1.386(6) . ?
C71 H71 0.9500 . ?
C72 H72 0.9500 . ?
C73 C78 1.401(5) . ?
C73 C74 1.405(5) . ?
C73 N4 1.411(5) . ?
C74 C75 1.393(6) . ?
C74 Ir2 2.113(4) . ?
C75 C76 1.412(6) . ?
C75 H75 0.9500 . ?
C76 C77 1.383(6) . ?
C76 C79 1.508(6) . ?
C77 C78 1.382(6) . ?
C77 H77 0.9500 . ?
C78 H78 0.9500 . ?
C79 H79A 0.9800 . ?
C79 H79B 0.9800 . ?
C79 H79C 0.9800 . ?
C80 C81 1.388(6) . ?
C80 C85 1.400(6) . ?
C80 P5 1.832(4) . ?
C81 C82 1.389(6) . ?
C81 H81 0.9500 . ?
C82 C83 1.375(7) . ?
C82 H82 0.9500 . ?
C83 C84 1.375(7) . ?
C83 H83 0.9500 . ?
C84 C85 1.385(6) . ?
C84 H84 0.9500 . ?
C85 H85 0.9500 . ?
C86 C91 1.393(6) . ?
C86 C87 1.395(6) . ?
C86 P5 1.828(4) . ?
C87 C88 1.385(6) . ?
C87 H87 0.9500 . ?
C88 C89 1.379(7) . ?
C88 H88 0.9500 . ?
C89 C90 1.378(7) . ?
C89 H89 0.9500 . ?
C90 C91 1.390(6) . ?
C90 H90 0.9500 . ?
C91 H91 0.9500 . ?
C92 C93 1.392(6) . ?
C92 C97 1.400(6) . ?
C92 N5 1.420(5) . ?
C93 C94 1.395(6) . ?
C93 H93 0.9500 . ?
C94 C95 1.373(7) . ?
C94 H94 0.9500 . ?
C95 C96 1.393(7) . ?
C95 C98 1.509(6) . ?
C96 C97 1.389(6) . ?
C96 H96 0.9500 . ?
C97 H97 0.9500 . ?
C98 H98A 0.9800 . ?
C98 H98B 0.9800 . ?
C98 H98C 0.9800 . ?
C99 C100 1.388(6) . ?
C99 C104 1.398(6) . ?
C99 P6 1.835(4) . ?
C100 C101 1.376(6) . ?
C100 H100 0.9500 . ?
C101 C102 1.392(7) . ?
C101 H101 0.9500 . ?
C102 C103 1.381(7) . ?
C102 H102 0.9500 . ?
C103 C104 1.391(6) . ?
C103 H103 0.9500 . ?
C104 H104 0.9500 . ?
C105 C110 1.386(6) . ?
C105 C106 1.398(6) . ?
C105 P6 1.826(4) . ?
C106 C107 1.395(6) . ?
C106 H106 0.9500 . ?
C107 C108 1.371(8) . ?
C107 H107 0.9500 . ?
C108 C109 1.383(8) . ?
C108 H108 0.9500 . ?
C109 C110 1.380(6) . ?
C109 H109 0.9500 . ?
C110 H110 0.9500 . ?
C111 C116 1.393(6) . ?
C111 C112 1.395(5) . ?
C111 N6 1.409(5) . ?
C112 C113 1.393(6) . ?
C112 H112 0.9500 . ?
C128 N127 1.123(9) . ?
C128 C129 1.484(9) . ?
C129 H12A 0.9800 . ?
C129 H12B 0.9800 . ?
C129 H12C 0.9800 . ?
C113 C114 1.386(6) . ?
C113 H113 0.9500 . ?
C114 C115 1.371(6) . ?
C114 C117 1.513(6) . ?
C115 C116 1.388(6) . ?
C115 H115 0.9500 . ?
C116 H116 0.9500 . ?
C117 H11A 0.9800 . ?
C117 H11B 0.9800 . ?
C117 H11C 0.9800 . ?
C119 N118 1.128(5) . ?
C119 C120 1.462(6) . ?
C120 H12D 0.9800 . ?
C120 H12E 0.9800 . ?
C120 H12F 0.9800 . ?
C122 N121 1.154(9) . ?
C122 C123 1.443(11) . ?
C123 H12G 0.9800 . ?
C123 H12H 0.9800 . ?
C123 H12I 0.9800 . ?
C125 N124 1.119(8) . ?
C125 C126 1.449(9) . ?
C126 H12J 0.9800 . ?
C126 H12K 0.9800 . ?
C126 H12L 0.9800 . ?
C130 C131 1.496(8) . ?
C130 H13A 0.9800 . ?
C130 H13B 0.9800 . ?
C130 H13C 0.9800 . ?
C131 O132 1.420(6) . ?
C131 H13D 0.9900 . ?
C131 H13E 0.9900 . ?
O132 C133 1.398(6) . ?
C133 C134 1.520(8) . ?
C133 H13F 0.9900 . ?
C133 H13G 0.9900 . ?
C134 H13H 0.9800 . ?
C134 H13I 0.9800 . ?
C134 H13J 0.9800 . ?
N1 P1 1.680(4) . ?
N1 H1N 0.80(3) . ?
N2 P2 1.673(3) . ?
N2 H2N 0.82(3) . ?
N3 P3 1.671(3) . ?
N3 H3N 0.83(3) . ?
N4 P4 1.673(3) . ?
N4 H4N 0.90(4) . ?
N5 P5 1.678(3) . ?
N5 H5N 0.88(3) . ?
N6 P6 1.676(3) . ?
N6 H6N 0.84(3) . ?
N58 Ir1 2.062(3) . ?
N118 Ir2 2.062(3) . ?
F1 P7 1.608(3) . ?
F2 P7 1.578(4) . ?
F3 P7 1.566(3) . ?
F4 P7 1.585(4) . ?
F5 P7 1.603(4) . ?
F6 P7 1.604(3) . ?
F7 P8 1.578(3) . ?
F8 P8 1.584(3) . ?
F9 P8 1.555(4) . ?
F10 P8 1.570(4) . ?
F11 P8 1.572(4) . ?
F12 P8 1.586(3) . ?
P1 Ir1 2.2484(10) . ?
P2 Ir1 2.3387(10) . ?
P3 Ir1 2.4027(9) . ?
P4 Ir2 2.2468(9) . ?
P5 Ir2 2.3602(10) . ?
P6 Ir2 2.3949(9) . ?
Ir1 H1M 1.54(4) . ?
Ir2 H2M 1.53(4) . ?

loop_
_geom_torsion_atom_site_label_1
_geom_torsion_atom_site_label_2
_geom_torsion_atom_site_label_3
_geom_torsion_atom_site_label_4
_geom_torsion
_geom_torsion_site_symmetry_1
_geom_torsion_site_symmetry_2
_geom_torsion_site_symmetry_3
_geom_torsion_site_symmetry_4
_geom_torsion_publ_flag
C6 C1 C2 C3 2.3(6) . . . . ?
P1 C1 C2 C3 -175.9(4) . . . . ?
C1 C2 C3 C4 -2.1(7) . . . . ?
C2 C3 C4 C5 0.8(8) . . . . ?
C3 C4 C5 C6 0.1(8) . . . . ?
C4 C5 C6 C1 0.1(7) . . . . ?
C2 C1 C6 C5 -1.3(6) . . . . ?
P1 C1 C6 C5 176.9(4) . . . . ?
C12 C7 C8 C9 1.3(8) . . . . ?
P1 C7 C8 C9 -175.1(4) . . . . ?
C7 C8 C9 C10 0.0(9) . . . . ?
C8 C9 C10 C11 -0.5(9) . . . . ?
C9 C10 C11 C12 -0.3(9) . . . . ?
C10 C11 C12 C7 1.7(8) . . . . ?
C8 C7 C12 C11 -2.2(7) . . . . ?
P1 C7 C12 C11 174.5(4) . . . . ?
C18 C13 C14 C15 -2.4(5) . . . . ?
N1 C13 C14 C15 177.5(3) . . . . ?
C18 C13 C14 Ir1 171.6(3) . . . . ?
N1 C13 C14 Ir1 -8.4(4) . . . . ?
C13 C14 C15 C16 1.5(6) . . . . ?
Ir1 C14 C15 C16 -172.1(3) . . . . ?
C14 C15 C16 C17 1.0(6) . . . . ?
C14 C15 C16 C19 -177.9(4) . . . . ?
C15 C16 C17 C18 -2.6(6) . . . . ?
C19 C16 C17 C18 176.2(4) . . . . ?
C16 C17 C18 C13 1.7(6) . . . . ?
C14 C13 C18 C17 0.9(6) . . . . ?
N1 C13 C18 C17 -179.0(4) . . . . ?
C25 C20 C21 C22 0.0(6) . . . . ?
P2 C20 C21 C22 -174.9(3) . . . . ?
C20 C21 C22 C23 -1.1(6) . . . . ?
C21 C22 C23 C24 0.9(7) . . . . ?
C22 C23 C24 C25 0.3(7) . . . . ?
C23 C24 C25 C20 -1.3(7) . . . . ?
C21 C20 C25 C24 1.2(6) . . . . ?
P2 C20 C25 C24 176.2(3) . . . . ?
C31 C26 C27 C28 0.3(6) . . . . ?
P2 C26 C27 C28 -171.9(3) . . . . ?
C26 C27 C28 C29 0.4(6) . . . . ?
C27 C28 C29 C30 -0.9(6) . . . . ?
C28 C29 C30 C31 0.8(6) . . . . ?
C29 C30 C31 C26 0.0(6) . . . . ?
C27 C26 C31 C30 -0.5(6) . . . . ?
P2 C26 C31 C30 172.2(3) . . . . ?
C37 C32 C33 C34 -0.7(6) . . . . ?
N2 C32 C33 C34 178.1(4) . . . . ?
C32 C33 C34 C35 1.1(6) . . . . ?
C33 C34 C35 C36 -1.0(6) . . . . ?
C33 C34 C35 C38 -178.9(4) . . . . ?
C34 C35 C36 C37 0.4(6) . . . . ?
C38 C35 C36 C37 178.2(4) . . . . ?
C35 C36 C37 C32 0.1(6) . . . . ?
C33 C32 C37 C36 0.1(6) . . . . ?
N2 C32 C37 C36 -178.8(4) . . . . ?
C44 C39 C40 C41 -3.4(6) . . . . ?
P3 C39 C40 C41 -179.8(3) . . . . ?
C39 C40 C41 C42 1.6(6) . . . . ?
C40 C41 C42 C43 1.0(6) . . . . ?
C41 C42 C43 C44 -1.9(6) . . . . ?
C40 C39 C44 C43 2.5(5) . . . . ?
P3 C39 C44 C43 179.0(3) . . . . ?
C42 C43 C44 C39 0.2(6) . . . . ?
C50 C45 C46 C47 -2.6(6) . . . . ?
P3 C45 C46 C47 177.3(3) . . . . ?
C45 C46 C47 C48 1.5(6) . . . . ?
C46 C47 C48 C49 0.5(7) . . . . ?
C47 C48 C49 C50 -1.4(7) . . . . ?
C48 C49 C50 C45 0.3(6) . . . . ?
C46 C45 C50 C49 1.7(6) . . . . ?
P3 C45 C50 C49 -178.2(3) . . . . ?
C56 C51 C52 C53 2.0(5) . . . . ?
N3 C51 C52 C53 -175.5(3) . . . . ?
C51 C52 C53 C54 -0.5(5) . . . . ?
C52 C53 C54 C55 -1.3(5) . . . . ?
C52 C53 C54 C57 177.2(3) . . . . ?
C53 C54 C55 C56 1.5(6) . . . . ?
C57 C54 C55 C56 -177.0(4) . . . . ?
C52 C51 C56 C55 -1.8(5) . . . . ?
N3 C51 C56 C55 175.9(3) . . . . ?
C54 C55 C56 C51 0.0(6) . . . . ?
C66 C61 C62 C63 -0.3(6) . . . . ?
P4 C61 C62 C63 -176.6(3) . . . . ?
C61 C62 C63 C64 -1.0(6) . . . . ?
C62 C63 C64 C65 1.8(7) . . . . ?
C63 C64 C65 C66 -1.3(7) . . . . ?
C62 C61 C66 C65 0.9(6) . . . . ?
P4 C61 C66 C65 176.9(3) . . . . ?
C64 C65 C66 C61 -0.1(6) . . . . ?
C72 C67 C68 C69 -1.4(6) . . . . ?
P4 C67 C68 C69 176.2(3) . . . . ?
C67 C68 C69 C70 0.8(6) . . . . ?
C68 C69 C70 C71 0.2(7) . . . . ?
C69 C70 C71 C72 -0.7(7) . . . . ?
C70 C71 C72 C67 0.1(7) . . . . ?
C68 C67 C72 C71 0.9(6) . . . . ?
P4 C67 C72 C71 -176.6(3) . . . . ?
C78 C73 C74 C75 0.6(5) . . . . ?
N4 C73 C74 C75 -175.7(3) . . . . ?
C78 C73 C74 Ir2 178.6(3) . . . . ?
N4 C73 C74 Ir2 2.3(4) . . . . ?
C73 C74 C75 C76 0.0(5) . . . . ?
Ir2 C74 C75 C76 -177.8(3) . . . . ?
C74 C75 C76 C77 -0.5(6) . . . . ?
C74 C75 C76 C79 177.7(4) . . . . ?
C75 C76 C77 C78 0.4(6) . . . . ?
C79 C76 C77 C78 -177.8(4) . . . . ?
C76 C77 C78 C73 0.2(6) . . . . ?
C74 C73 C78 C77 -0.7(6) . . . . ?
N4 C73 C78 C77 175.5(3) . . . . ?
C85 C80 C81 C82 -2.1(6) . . . . ?
P5 C80 C81 C82 174.6(3) . . . . ?
C80 C81 C82 C83 1.2(7) . . . . ?
C81 C82 C83 C84 1.0(7) . . . . ?
C82 C83 C84 C85 -2.3(7) . . . . ?
C83 C84 C85 C80 1.3(6) . . . . ?
C81 C80 C85 C84 0.9(6) . . . . ?
P5 C80 C85 C84 -176.1(3) . . . . ?
C91 C86 C87 C88 0.1(6) . . . . ?
P5 C86 C87 C88 -174.8(3) . . . . ?
C86 C87 C88 C89 0.9(6) . . . . ?
C87 C88 C89 C90 -0.6(6) . . . . ?
C88 C89 C90 C91 -0.7(6) . . . . ?
C89 C90 C91 C86 1.7(6) . . . . ?
C87 C86 C91 C90 -1.4(6) . . . . ?
P5 C86 C91 C90 173.4(3) . . . . ?
C97 C92 C93 C94 0.1(6) . . . . ?
N5 C92 C93 C94 178.4(4) . . . . ?
C92 C93 C94 C95 -1.0(6) . . . . ?
C93 C94 C95 C96 0.8(6) . . . . ?
C93 C94 C95 C98 179.1(4) . . . . ?
C94 C95 C96 C97 0.4(7) . . . . ?
C98 C95 C96 C97 -178.0(4) . . . . ?
C95 C96 C97 C92 -1.3(7) . . . . ?
C93 C92 C97 C96 1.0(6) . . . . ?
N5 C92 C97 C96 -177.1(4) . . . . ?
C104 C99 C100 C101 1.8(6) . . . . ?
P6 C99 C100 C101 -175.5(4) . . . . ?
C99 C100 C101 C102 -1.5(7) . . . . ?
C100 C101 C102 C103 0.1(8) . . . . ?
C101 C102 C103 C104 1.0(7) . . . . ?
C102 C103 C104 C99 -0.7(7) . . . . ?
C100 C99 C104 C103 -0.7(6) . . . . ?
P6 C99 C104 C103 176.4(3) . . . . ?
C110 C105 C106 C107 1.5(6) . . . . ?
P6 C105 C106 C107 177.0(3) . . . . ?
C105 C106 C107 C108 -0.2(7) . . . . ?
C106 C107 C108 C109 -1.6(8) . . . . ?
C107 C108 C109 C110 2.0(8) . . . . ?
C108 C109 C110 C105 -0.6(8) . . . . ?
C106 C105 C110 C109 -1.1(7) . . . . ?
P6 C105 C110 C109 -176.7(4) . . . . ?
C116 C111 C112 C113 1.9(6) . . . . ?
N6 C111 C112 C113 -178.7(4) . . . . ?
C111 C112 C113 C114 -1.7(7) . . . . ?
C112 C113 C114 C115 0.2(6) . . . . ?
C112 C113 C114 C117 -179.7(4) . . . . ?
C113 C114 C115 C116 1.1(7) . . . . ?
C117 C114 C115 C116 -179.0(4) . . . . ?
C114 C115 C116 C111 -0.8(7) . . . . ?
C112 C111 C116 C115 -0.7(6) . . . . ?
N6 C111 C116 C115 179.9(4) . . . . ?
C130 C131 O132 C133 174.7(4) . . . . ?
C131 O132 C133 C134 165.8(4) . . . . ?
C18 C13 N1 P1 -155.0(3) . . . . ?
C14 C13 N1 P1 25.1(4) . . . . ?
C33 C32 N2 P2 5.9(6) . . . . ?
C37 C32 N2 P2 -175.3(3) . . . . ?
C52 C51 N3 P3 -3.4(5) . . . . ?
C56 C51 N3 P3 179.1(3) . . . . ?
C78 C73 N4 P4 169.7(3) . . . . ?
C74 C73 N4 P4 -13.9(4) . . . . ?
C93 C92 N5 P5 172.9(3) . . . . ?
C97 C92 N5 P5 -9.0(6) . . . . ?
C116 C111 N6 P6 177.8(3) . . . . ?
C112 C111 N6 P6 -1.7(6) . . . . ?
C13 N1 P1 C1 -155.0(3) . . . . ?
C13 N1 P1 C7 95.1(3) . . . . ?
C13 N1 P1 Ir1 -27.4(3) . . . . ?
C6 C1 P1 N1 0.4(4) . . . . ?
C2 C1 P1 N1 178.6(3) . . . . ?
C6 C1 P1 C7 110.4(4) . . . . ?
C2 C1 P1 C7 -71.4(4) . . . . ?
C6 C1 P1 Ir1 -114.1(3) . . . . ?
C2 C1 P1 Ir1 64.1(4) . . . . ?
C12 C7 P1 N1 -60.8(4) . . . . ?
C8 C7 P1 N1 115.7(4) . . . . ?
C12 C7 P1 C1 -169.6(4) . . . . ?
C8 C7 P1 C1 6.9(5) . . . . ?
C12 C7 P1 Ir1 52.1(4) . . . . ?
C8 C7 P1 Ir1 -131.4(4) . . . . ?
C32 N2 P2 C20 -62.3(4) . . . . ?
C32 N2 P2 C26 49.3(4) . . . . ?
C32 N2 P2 Ir1 170.5(3) . . . . ?
C21 C20 P2 N2 -6.3(4) . . . . ?
C25 C20 P2 N2 178.9(3) . . . . ?
C21 C20 P2 C26 -115.2(3) . . . . ?
C25 C20 P2 C26 69.9(4) . . . . ?
C21 C20 P2 Ir1 122.9(3) . . . . ?
C25 C20 P2 Ir1 -51.9(4) . . . . ?
C27 C26 P2 N2 -145.8(3) . . . . ?
C31 C26 P2 N2 41.8(3) . . . . ?
C27 C26 P2 C20 -35.1(4) . . . . ?
C31 C26 P2 C20 152.5(3) . . . . ?
C27 C26 P2 Ir1 88.7(3) . . . . ?
C31 C26 P2 Ir1 -83.7(3) . . . . ?
C51 N3 P3 C39 56.0(4) . . . . ?
C51 N3 P3 C45 -54.1(4) . . . . ?
C51 N3 P3 Ir1 174.2(3) . . . . ?
C44 C39 P3 N3 19.3(3) . . . . ?
C40 C39 P3 N3 -164.3(3) . . . . ?
C44 C39 P3 C45 127.5(3) . . . . ?
C40 C39 P3 C45 -56.1(3) . . . . ?
C44 C39 P3 Ir1 -99.3(3) . . . . ?
C40 C39 P3 Ir1 77.1(3) . . . . ?
C46 C45 P3 N3 130.2(3) . . . . ?
C50 C45 P3 N3 -49.9(3) . . . . ?
C46 C45 P3 C39 19.8(4) . . . . ?
C50 C45 P3 C39 -160.3(3) . . . . ?
C46 C45 P3 Ir1 -105.9(3) . . . . ?
C50 C45 P3 Ir1 74.0(3) . . . . ?
C73 N4 P4 C67 145.1(3) . . . . ?
C73 N4 P4 C61 -105.5(3) . . . . ?
C73 N4 P4 Ir2 17.1(3) . . . . ?
C68 C67 P4 N4 175.0(3) . . . . ?
C72 C67 P4 N4 -7.4(4) . . . . ?
C68 C67 P4 C61 65.8(3) . . . . ?
C72 C67 P4 C61 -116.7(3) . . . . ?
C68 C67 P4 Ir2 -68.9(3) . . . . ?
C72 C67 P4 Ir2 108.6(3) . . . . ?
C66 C61 P4 N4 -114.0(4) . . . . ?
C62 C61 P4 N4 62.1(3) . . . . ?
C66 C61 P4 C67 -5.1(4) . . . . ?
C62 C61 P4 C67 171.0(3) . . . . ?
C66 C61 P4 Ir2 132.2(3) . . . . ?
C62 C61 P4 Ir2 -51.7(3) . . . . ?
C92 N5 P5 C86 64.0(4) . . . . ?
C92 N5 P5 C80 -46.4(4) . . . . ?
C92 N5 P5 Ir2 -172.2(3) . . . . ?
C91 C86 P5 N5 3.7(4) . . . . ?
C87 C86 P5 N5 178.4(3) . . . . ?
C91 C86 P5 C80 112.4(3) . . . . ?
C87 C86 P5 C80 -72.8(3) . . . . ?
C91 C86 P5 Ir2 -122.0(3) . . . . ?
C87 C86 P5 Ir2 52.8(3) . . . . ?
C81 C80 P5 N5 137.5(4) . . . . ?
C85 C80 P5 N5 -45.8(4) . . . . ?
C81 C80 P5 C86 26.3(4) . . . . ?
C85 C80 P5 C86 -156.9(3) . . . . ?
C81 C80 P5 Ir2 -97.0(4) . . . . ?
C85 C80 P5 Ir2 79.8(3) . . . . ?
C111 N6 P6 C105 -61.3(4) . . . . ?
C111 N6 P6 C99 48.2(4) . . . . ?
C111 N6 P6 Ir2 178.5(3) . . . . ?
C110 C105 P6 N6 -10.7(4) . . . . ?
C106 C105 P6 N6 173.9(3) . . . . ?
C110 C105 P6 C99 -117.5(3) . . . . ?
C106 C105 P6 C99 67.0(4) . . . . ?
C110 C105 P6 Ir2 107.9(3) . . . . ?
C106 C105 P6 Ir2 -67.6(3) . . . . ?
C100 C99 P6 N6 38.8(3) . . . . ?
C104 C99 P6 N6 -138.3(3) . . . . ?
C100 C99 P6 C105 148.4(3) . . . . ?
C104 C99 P6 C105 -28.8(4) . . . . ?
C100 C99 P6 Ir2 -83.0(3) . . . . ?
C104 C99 P6 Ir2 99.9(3) . . . . ?
